data_4102999
loop_
_publ_author_name
'Gerald F. Manbeck'
'William W. Brennessel'
'Robert A. Stockland'
'Richard Eisenberg'

_publ_section_title
;
 Luminescent Au(I)/Cu(I) Alkynyl Clusters with an Ethynyl Steroid and
 Related Aliphatic Ligands: An Octanuclear Au4Cu4 Cluster and Luminescence
 Polymorphism in Au3Cu2 Clusters
;
_journal_name_full 'Journal of the American Chemical Society'
_journal_page_first 12307
_journal_page_last 12318
_journal_paper_doi 10.1021/ja103400e
_journal_volume 132
_journal_year 2010
_chemical_formula_moiety 'C36 H30 N P2, C48 H66 Au3 Cu2 O6, 1.28(C4 H10 O), 1.27(C H2 Cl2)'
_chemical_formula_sum 'C90.39 H111.35 Au3 Cl2.53 Cu2 N O7.28 P2'
_chemical_formula_weight 2197.82
_chemical_name_common 7b
_chemical_name_systematic
; 
 ? 
;
_space_group_IT_number 9
_symmetry_cell_setting monoclinic
_symmetry_space_group_name_Hall 'C -2yc'
_symmetry_space_group_name_H-M 'C 1 c 1'
_atom_sites_solution_hydrogens geom
_atom_sites_solution_primary direct
_atom_sites_solution_secondary difmap
_audit_creation_method SHELXL-97
_cell_angle_alpha 90.00
_cell_angle_beta 91.060(2)
_cell_angle_gamma 90.00
_cell_formula_units_Z 4
_cell_length_a 22.7061(17)
_cell_length_b 14.5944(11)
_cell_length_c 26.198(2)
_cell_measurement_reflns_used 3769
_cell_measurement_temperature 100.0(1)
_cell_measurement_theta_max 36.48
_cell_measurement_theta_min 2.88
_cell_volume 8680.1(11)
_computing_cell_refinement 'SAINT (Bruker, 2008)'
_computing_data_collection 'APEX2 (Bruker, 2009)'
_computing_data_reduction 'SAINT (Bruker, 2008)'
_computing_molecular_graphics 'SHELXTL (Sheldrick, 2008)'
_computing_publication_material 'SHELXTL (Sheldrick, 2008)'
_computing_structure_refinement 'SHELXL-97 (Sheldrick, 2008)'
_computing_structure_solution 'SIR97 (Altomare et al., 1999)'
_diffrn_ambient_temperature 100.0(1)
_diffrn_measured_fraction_theta_full 0.989
_diffrn_measured_fraction_theta_max 0.989
_diffrn_measurement_device_type 'Bruker SMART APEX II CCD Platform'
_diffrn_measurement_method 'area detector, \w scans per \f'
_diffrn_radiation_monochromator graphite
_diffrn_radiation_source 'fine-focus sealed tube'
_diffrn_radiation_type MoK\a
_diffrn_radiation_wavelength 0.71073
_diffrn_reflns_av_R_equivalents 0.0478
_diffrn_reflns_av_sigmaI/netI 0.0716
_diffrn_reflns_limit_h_max 39
_diffrn_reflns_limit_h_min -39
_diffrn_reflns_limit_k_max 24
_diffrn_reflns_limit_k_min -25
_diffrn_reflns_limit_l_max 44
_diffrn_reflns_limit_l_min -45
_diffrn_reflns_number 105361
_diffrn_reflns_theta_full 37.78
_diffrn_reflns_theta_max 37.78
_diffrn_reflns_theta_min 1.66
_diffrn_standards_number 0
_exptl_absorpt_coefficient_mu 5.703
_exptl_absorpt_correction_T_max 0.4523
_exptl_absorpt_correction_T_min 0.3550
_exptl_absorpt_correction_type multi-scan
_exptl_absorpt_process_details 'SADABS (Sheldrick, 2008)'
_exptl_crystal_colour 'pale yellow'
_exptl_crystal_density_diffrn 1.682
_exptl_crystal_density_method 'not measured'
_exptl_crystal_description block
_exptl_crystal_F_000 4348
_exptl_crystal_size_max 0.20
_exptl_crystal_size_mid 0.18
_exptl_crystal_size_min 0.14
_refine_diff_density_max 2.317
_refine_diff_density_min -1.260
_refine_diff_density_rms 0.187
_refine_ls_abs_structure_details 'Flack H D (1983), 22099 Friedel pairs, Acta Cryst. A39, 876-881'
_refine_ls_abs_structure_Flack -0.003(3)
_refine_ls_extinction_method none
_refine_ls_goodness_of_fit_ref 0.995
_refine_ls_hydrogen_treatment constr
_refine_ls_matrix_type full
_refine_ls_number_parameters 1054
_refine_ls_number_reflns 45146
_refine_ls_number_restraints 46
_refine_ls_restrained_S_all 0.995
_refine_ls_R_factor_all 0.0656
_refine_ls_R_factor_gt 0.0480
_refine_ls_shift/su_max 0.002
_refine_ls_shift/su_mean 0.000
_refine_ls_structure_factor_coef Fsqd
_refine_ls_weighting_details 'calc w=1/[\s^2^(Fo^2^)+(0.0515P)^2^+0.0000P] where P=(Fo^2^+2Fc^2^)/3'
_refine_ls_weighting_scheme calc
_refine_ls_wR_factor_gt 0.0968
_refine_ls_wR_factor_ref 0.1034
_reflns_number_gt 36562
_reflns_number_total 45146
_reflns_threshold_expression >2sigma(I)
_cod_data_source_file ja103400e_si_003_8.cif
_cod_data_source_block 7b
_cod_database_code 4102999

loop_
_symmetry_equiv_pos_as_xyz
'x, y, z'
'x, -y, z+1/2'
'x+1/2, y+1/2, z'
'x+1/2, -y+1/2, z+1/2'

loop_
_atom_site_label
_atom_site_type_symbol
_atom_site_fract_x
_atom_site_fract_y
_atom_site_fract_z
_atom_site_U_iso_or_equiv
_atom_site_adp_type
_atom_site_occupancy
_atom_site_symmetry_multiplicity
_atom_site_calc_flag
_atom_site_refinement_flags
_atom_site_disorder_assembly
_atom_site_disorder_group
Au1 Au 0.453923(7) 0.608503(12) 0.996734(7) 0.01828(3) Uani 1 1 d . . .
Au2 Au 0.546683(6) 0.788819(11) 1.003003(6) 0.01528(3) Uani 1 1 d . A .
Au3 Au 0.515842(7) 0.689801(12) 0.883275(7) 0.01904(3) Uani 1 1 d . A .
Cu1 Cu 0.58304(3) 0.60814(4) 0.96661(2) 0.02095(11) Uani 1 1 d . A .
Cu2 Cu 0.42978(2) 0.78993(4) 0.95172(2) 0.02043(11) Uani 1 1 d . A .
C1 C 0.52584(19) 0.5419(3) 1.01989(17) 0.0185(8) Uani 1 1 d . A .
C2 C 0.57214(19) 0.5078(3) 1.03381(18) 0.0194(8) Uani 1 1 d . . .
C3 C 0.3818(2) 0.6708(3) 0.97180(19) 0.0203(8) Uani 1 1 d . . .
C4 C 0.3404(2) 0.7100(3) 0.94999(18) 0.0195(8) Uani 1 1 d . . .
C5 C 0.62424(18) 0.7283(3) 0.99687(16) 0.0164(7) Uani 1 1 d . . .
C6 C 0.67354(19) 0.6975(3) 0.99101(16) 0.0153(7) Uani 1 1 d . A .
C7 C 0.47335(19) 0.8604(3) 1.01235(17) 0.0194(8) Uani 1 1 d . . .
C8 C 0.42956(18) 0.9067(3) 1.02072(17) 0.0160(7) Uani 1 1 d . A .
C9 C 0.5691(2) 0.5815(3) 0.88817(18) 0.0199(8) Uani 1 1 d . . .
C10 C 0.5989(2) 0.5104(3) 0.89050(19) 0.0215(8) Uani 1 1 d . A .
C11 C 0.4634(2) 0.7975(3) 0.87491(18) 0.0200(8) Uani 1 1 d . . .
C12 C 0.43024(19) 0.8658(3) 0.87500(17) 0.0172(8) Uani 1 1 d . A .
O1 O 0.67470(14) 0.4718(2) 1.02611(13) 0.0211(6) Uani 1 1 d . . .
H1 H 0.6655 0.4354 1.0019 0.032 Uiso 1 1 d R A .
C13 C 0.6242(2) 0.4624(3) 1.05752(18) 0.0203(8) Uani 0.71(4) 1 d PD A 1
C14 C 0.6385(7) 0.5066(10) 1.1101(4) 0.029(2) Uani 0.71(4) 1 d PD A 1
H14A H 0.6497 0.5716 1.1052 0.035 Uiso 0.71(4) 1 calc PR A 1
H14B H 0.6031 0.5050 1.1315 0.035 Uiso 0.71(4) 1 calc PR A 1
C15 C 0.6890(7) 0.4558(14) 1.1374(6) 0.037(3) Uani 0.71(4) 1 d PDU A 1
H15A H 0.6950 0.4816 1.1721 0.045 Uiso 0.71(4) 1 calc PR A 1
H15B H 0.7258 0.4647 1.1184 0.045 Uiso 0.71(4) 1 calc PR A 1
C16 C 0.6756(7) 0.3525(15) 1.1414(6) 0.043(4) Uani 0.71(4) 1 d PDU A 1
H16A H 0.7097 0.3207 1.1574 0.052 Uiso 0.71(4) 1 calc PR A 1
H16B H 0.6412 0.3433 1.1635 0.052 Uiso 0.71(4) 1 calc PR A 1
C17 C 0.6625(6) 0.3108(9) 1.0888(8) 0.037(3) Uani 0.71(4) 1 d PDU A 1
H17A H 0.6978 0.3161 1.0673 0.044 Uiso 0.71(4) 1 calc PR A 1
H17B H 0.6532 0.2449 1.0925 0.044 Uiso 0.71(4) 1 calc PR A 1
C18 C 0.6113(6) 0.3594(6) 1.0631(7) 0.029(3) Uani 0.71(4) 1 d PD A 1
H18A H 0.5755 0.3509 1.0835 0.035 Uiso 0.71(4) 1 calc PR A 1
H18B H 0.6038 0.3324 1.0289 0.035 Uiso 0.71(4) 1 calc PR A 1
C13' C 0.6242(2) 0.4624(3) 1.05752(18) 0.0203(8) Uani 0.29(4) 1 d PD A 5
C14' C 0.6403(19) 0.5233(19) 1.1042(11) 0.029(2) Uani 0.29(4) 1 d PD A 5
H14C H 0.6519 0.5848 1.0919 0.035 Uiso 0.29(4) 1 calc PR A 5
H14D H 0.6050 0.5308 1.1254 0.035 Uiso 0.29(4) 1 calc PR A 5
C15' C 0.6903(18) 0.484(2) 1.1372(15) 0.037(3) Uani 0.29(4) 1 d PD A 5
H15C H 0.7276 0.4884 1.1184 0.045 Uiso 0.29(4) 1 calc PR A 5
H15D H 0.6946 0.5211 1.1687 0.045 Uiso 0.29(4) 1 calc PR A 5
C16' C 0.6799(17) 0.384(3) 1.1519(13) 0.043(4) Uani 0.29(4) 1 d PD A 5
H16C H 0.7161 0.3592 1.1684 0.052 Uiso 0.29(4) 1 calc PR A 5
H16D H 0.6479 0.3811 1.1771 0.052 Uiso 0.29(4) 1 calc PR A 5
C17' C 0.6632(15) 0.3250(19) 1.1059(16) 0.037(3) Uani 0.29(4) 1 d PD A 5
H17C H 0.6976 0.3199 1.0833 0.044 Uiso 0.29(4) 1 calc PR A 5
H17D H 0.6531 0.2626 1.1176 0.044 Uiso 0.29(4) 1 calc PR A 5
C18' C 0.6119(16) 0.3640(13) 1.0759(15) 0.029(3) Uani 0.29(4) 1 d PD A 5
H18C H 0.5766 0.3642 1.0975 0.035 Uiso 0.29(4) 1 calc PR A 5
H18D H 0.6034 0.3244 1.0460 0.035 Uiso 0.29(4) 1 calc PR A 5
O2 O 0.26827(14) 0.8233(2) 0.92711(14) 0.0215(6) Uani 1 1 d . . .
H2 H 0.2913 0.8685 0.9228 0.032 Uiso 1 1 d R . .
C19 C 0.28704(19) 0.7319(3) 0.91915(19) 0.0188(8) Uani 1 1 d . . .
C20 C 0.2987(2) 0.7168(3) 0.8626(2) 0.0229(9) Uani 1 1 d . . .
H20A H 0.3326 0.7550 0.8524 0.027 Uiso 1 1 calc R . .
H20B H 0.2639 0.7364 0.8422 0.027 Uiso 1 1 calc R . .
C21 C 0.3122(3) 0.6146(4) 0.8511(2) 0.0334(12) Uani 1 1 d . . .
H21A H 0.3167 0.6061 0.8139 0.040 Uiso 1 1 calc R . .
H21B H 0.3497 0.5968 0.8682 0.040 Uiso 1 1 calc R . .
C22 C 0.2627(3) 0.5537(4) 0.8699(3) 0.0398(15) Uani 1 1 d . . .
H22A H 0.2265 0.5660 0.8493 0.048 Uiso 1 1 calc R . .
H22B H 0.2736 0.4886 0.8648 0.048 Uiso 1 1 calc R . .
C23 C 0.2504(3) 0.5694(4) 0.9251(3) 0.0383(14) Uani 1 1 d . . .
H23A H 0.2850 0.5499 0.9460 0.046 Uiso 1 1 calc R . .
H23B H 0.2164 0.5313 0.9351 0.046 Uiso 1 1 calc R . .
C24 C 0.2370(2) 0.6702(4) 0.9365(2) 0.0275(11) Uani 1 1 d . . .
H24A H 0.1999 0.6882 0.9187 0.033 Uiso 1 1 calc R . .
H24B H 0.2314 0.6782 0.9736 0.033 Uiso 1 1 calc R . .
O3 O 0.75620(14) 0.6053(2) 1.01750(13) 0.0192(6) Uani 1 1 d . A .
H3 H 0.7310 0.5634 1.0226 0.029 Uiso 1 1 d R . .
C25 C 0.73523(18) 0.6695(3) 0.97974(17) 0.0153(7) Uani 1 1 d . . .
C26 C 0.7765(2) 0.7528(3) 0.9831(2) 0.0226(9) Uani 1 1 d . A .
H26A H 0.7729 0.7819 1.0170 0.027 Uiso 1 1 calc R . .
H26B H 0.8177 0.7321 0.9796 0.027 Uiso 1 1 calc R . .
C27 C 0.7621(2) 0.8235(3) 0.9415(2) 0.0283(11) Uani 1 1 d . . .
H27A H 0.7229 0.8505 0.9477 0.034 Uiso 1 1 calc R A .
H27B H 0.7915 0.8735 0.9431 0.034 Uiso 1 1 calc R . .
C28 C 0.7622(2) 0.7799(4) 0.8884(2) 0.0286(10) Uani 1 1 d . A .
H28A H 0.7492 0.8257 0.8627 0.034 Uiso 1 1 calc R . .
H28B H 0.8028 0.7608 0.8802 0.034 Uiso 1 1 calc R . .
C29 C 0.7215(2) 0.6968(3) 0.88537(19) 0.0239(9) Uani 1 1 d . . .
H29A H 0.6802 0.7168 0.8894 0.029 Uiso 1 1 calc R A .
H29B H 0.7248 0.6676 0.8514 0.029 Uiso 1 1 calc R . .
C30 C 0.7374(2) 0.6275(3) 0.92675(18) 0.0200(8) Uani 1 1 d . A .
H30A H 0.7096 0.5753 0.9247 0.024 Uiso 1 1 calc R . .
H30B H 0.7775 0.6036 0.9209 0.024 Uiso 1 1 calc R . .
O4 O 0.36296(15) 1.0228(2) 0.99853(13) 0.0225(7) Uani 1 1 d . A .
H4 H 0.3320 1.0514 1.0069 0.034 Uiso 1 1 d R . .
C31 C 0.37920(19) 0.9599(3) 1.03864(17) 0.0184(8) Uani 1 1 d . . .
C32 C 0.3975(2) 1.0154(3) 1.08644(19) 0.0240(9) Uani 1 1 d . A .
H32A H 0.4328 1.0526 1.0787 0.029 Uiso 1 1 calc R . .
H32B H 0.3653 1.0580 1.0952 0.029 Uiso 1 1 calc R . .
C33 C 0.4114(2) 0.9534(4) 1.1325(2) 0.0279(10) Uani 1 1 d . . .
H33A H 0.4463 0.9151 1.1252 0.033 Uiso 1 1 calc R A .
H33B H 0.4208 0.9916 1.1628 0.033 Uiso 1 1 calc R . .
C34 C 0.3593(2) 0.8922(5) 1.1436(2) 0.0331(12) Uani 1 1 d . A .
H34A H 0.3695 0.8506 1.1722 0.040 Uiso 1 1 calc R . .
H34B H 0.3255 0.9304 1.1539 0.040 Uiso 1 1 calc R . .
C35 C 0.3419(2) 0.8362(4) 1.0973(2) 0.0289(11) Uani 1 1 d . . .
H35A H 0.3069 0.7986 1.1052 0.035 Uiso 1 1 calc R A .
H35B H 0.3744 0.7941 1.0888 0.035 Uiso 1 1 calc R . .
C36 C 0.3277(2) 0.8973(3) 1.0509(2) 0.0224(9) Uani 1 1 d . A .
H36A H 0.3184 0.8583 1.0209 0.027 Uiso 1 1 calc R . .
H36B H 0.2926 0.9351 1.0581 0.027 Uiso 1 1 calc R . .
O5 O 0.66175(16) 0.4042(3) 0.93131(14) 0.0255(7) Uani 1 1 d . A .
H5 H 0.6939 0.3758 0.9370 0.038 Uiso 1 1 d R . .
C37 C 0.6330(2) 0.4261(3) 0.88370(18) 0.0206(8) Uani 1 1 d . . .
C38 C 0.5911(2) 0.3486(4) 0.8692(2) 0.0298(11) Uani 1 1 d . A .
H38A H 0.6132 0.2901 0.8694 0.036 Uiso 1 1 calc R . .
H38B H 0.5602 0.3440 0.8952 0.036 Uiso 1 1 calc R . .
C39 C 0.5622(3) 0.3617(5) 0.8173(3) 0.0385(14) Uani 1 1 d . . .
H39A H 0.5365 0.4164 0.8181 0.046 Uiso 1 1 calc R A .
H39B H 0.5372 0.3078 0.8092 0.046 Uiso 1 1 calc R . .
C40 C 0.6076(3) 0.3734(5) 0.7759(2) 0.0435(16) Uani 1 1 d . A .
H40A H 0.5873 0.3869 0.7430 0.052 Uiso 1 1 calc R . .
H40B H 0.6299 0.3157 0.7720 0.052 Uiso 1 1 calc R . .
C41 C 0.6504(3) 0.4517(4) 0.7893(2) 0.0344(12) Uani 1 1 d . . .
H41A H 0.6815 0.4547 0.7633 0.041 Uiso 1 1 calc R A .
H41B H 0.6288 0.5106 0.7887 0.041 Uiso 1 1 calc R . .
C42 C 0.6789(2) 0.4377(3) 0.84193(18) 0.0229(9) Uani 1 1 d . A .
H42A H 0.7042 0.4910 0.8503 0.027 Uiso 1 1 calc R . .
H42B H 0.7043 0.3826 0.8412 0.027 Uiso 1 1 calc R . .
O6 O 0.34829(14) 0.9545(2) 0.90271(12) 0.0180(6) Uani 1 1 d . A .
H6 H 0.3648 0.9594 0.9320 0.027 Uiso 1 1 d R . .
C43 C 0.3968(2) 0.9513(3) 0.86804(19) 0.0197(8) Uani 1 1 d . . .
C44 C 0.4388(2) 1.0324(4) 0.8784(2) 0.0270(10) Uani 1 1 d . A .
H44A H 0.4514 1.0317 0.9148 0.032 Uiso 1 1 calc R . .
H44B H 0.4743 1.0252 0.8574 0.032 Uiso 1 1 calc R . .
C45 C 0.4099(3) 1.1245(4) 0.8661(3) 0.0343(13) Uani 1 1 d . . .
H45A H 0.3783 1.1365 0.8908 0.041 Uiso 1 1 calc R A .
H45B H 0.4396 1.1739 0.8697 0.041 Uiso 1 1 calc R . .
C46 C 0.3844(3) 1.1258(4) 0.8131(3) 0.0430(17) Uani 1 1 d . A .
H46A H 0.4166 1.1205 0.7884 0.052 Uiso 1 1 calc R . .
H46B H 0.3643 1.1851 0.8071 0.052 Uiso 1 1 calc R . .
C47 C 0.3409(3) 1.0489(4) 0.8041(2) 0.0353(13) Uani 1 1 d . . .
H47A H 0.3263 1.0509 0.7683 0.042 Uiso 1 1 calc R A .
H47B H 0.3068 1.0571 0.8266 0.042 Uiso 1 1 calc R . .
C48 C 0.3695(2) 0.9562(4) 0.8147(2) 0.0267(10) Uani 1 1 d . A .
H48A H 0.3394 0.9075 0.8108 0.032 Uiso 1 1 calc R . .
H48B H 0.4004 0.9450 0.7893 0.032 Uiso 1 1 calc R . .
P1 P 0.13539(5) 0.63148(8) 0.67644(4) 0.01609(19) Uani 1 1 d . . .
P2 P 0.13219(5) 0.47330(8) 0.74865(4) 0.01523(19) Uani 1 1 d . . .
N1 N 0.13636(18) 0.5739(3) 0.72783(14) 0.0194(7) Uani 1 1 d . . .
C49 C 0.1381(2) 0.5631(3) 0.61937(16) 0.0200(8) Uani 1 1 d . . .
C50 C 0.0860(2) 0.5411(3) 0.59333(17) 0.0203(8) Uani 1 1 d . . .
H50A H 0.0502 0.5697 0.6026 0.024 Uiso 1 1 calc R . .
C51 C 0.0862(2) 0.4771(4) 0.55375(18) 0.0238(9) Uani 1 1 d . . .
H51A H 0.0507 0.4619 0.5358 0.029 Uiso 1 1 calc R . .
C52 C 0.1394(3) 0.4359(5) 0.5410(2) 0.0362(13) Uani 1 1 d . . .
H52A H 0.1400 0.3907 0.5149 0.043 Uiso 1 1 calc R . .
C53 C 0.1919(3) 0.4608(5) 0.5664(2) 0.0381(14) Uani 1 1 d . . .
H53A H 0.2282 0.4343 0.5566 0.046 Uiso 1 1 calc R . .
C54 C 0.1908(2) 0.5236(4) 0.60554(19) 0.0288(11) Uani 1 1 d . . .
H54A H 0.2263 0.5399 0.6231 0.035 Uiso 1 1 calc R . .
C55 C 0.1984(2) 0.7058(3) 0.67698(18) 0.0202(8) Uani 1 1 d . . .
C56 C 0.2161(2) 0.7502(4) 0.63238(18) 0.0239(9) Uani 1 1 d . . .
H56A H 0.1954 0.7400 0.6010 0.029 Uiso 1 1 calc R . .
C57 C 0.2637(3) 0.8090(4) 0.6343(2) 0.0331(12) Uani 1 1 d . . .
H57A H 0.2755 0.8396 0.6042 0.040 Uiso 1 1 calc R . .
C58 C 0.2944(3) 0.8237(4) 0.6796(2) 0.0340(12) Uani 1 1 d . . .
H58A H 0.3271 0.8644 0.6804 0.041 Uiso 1 1 calc R . .
C59 C 0.2780(3) 0.7797(4) 0.7239(2) 0.0319(11) Uani 1 1 d . . .
H59A H 0.2995 0.7895 0.7548 0.038 Uiso 1 1 calc R . .
C60 C 0.2295(2) 0.7209(4) 0.72264(19) 0.0257(10) Uani 1 1 d . . .
H60A H 0.2176 0.6911 0.7530 0.031 Uiso 1 1 calc R . .
C61 C 0.06988(19) 0.7003(3) 0.67369(16) 0.0150(7) Uani 1 1 d . . .
C62 C 0.0609(2) 0.7615(4) 0.63421(18) 0.0216(9) Uani 1 1 d . . .
H62A H 0.0890 0.7662 0.6079 0.026 Uiso 1 1 calc R . .
C63 C 0.0103(2) 0.8167(4) 0.6328(2) 0.0270(10) Uani 1 1 d . . .
H63A H 0.0043 0.8592 0.6058 0.032 Uiso 1 1 calc R . .
C64 C -0.0305(2) 0.8091(4) 0.6708(2) 0.0247(9) Uani 1 1 d . . .
H64A H -0.0648 0.8465 0.6699 0.030 Uiso 1 1 calc R . .
C65 C -0.0220(2) 0.7469(4) 0.71026(19) 0.0227(9) Uani 1 1 d . . .
H65A H -0.0503 0.7420 0.7364 0.027 Uiso 1 1 calc R . .
C66 C 0.0282(2) 0.6915(3) 0.71175(18) 0.0203(8) Uani 1 1 d . . .
H66A H 0.0338 0.6483 0.7385 0.024 Uiso 1 1 calc R . .
C67 C 0.1176(2) 0.4819(3) 0.81541(16) 0.0185(8) Uani 1 1 d . . .
C68 C 0.1031(2) 0.5665(3) 0.83683(18) 0.0208(8) Uani 1 1 d . . .
H68A H 0.1024 0.6206 0.8167 0.025 Uiso 1 1 calc R . .
C69 C 0.0900(2) 0.5693(4) 0.88799(19) 0.0296(11) Uani 1 1 d . . .
H69A H 0.0807 0.6264 0.9033 0.036 Uiso 1 1 calc R . .
C70 C 0.0901(2) 0.4912(5) 0.91716(19) 0.0351(13) Uani 1 1 d U . .
H70A H 0.0799 0.4954 0.9521 0.042 Uiso 1 1 calc R . .
C71 C 0.1045(3) 0.4066(5) 0.8972(2) 0.0394(13) Uani 1 1 d U . .
H71A H 0.1046 0.3531 0.9178 0.047 Uiso 1 1 calc R . .
C72 C 0.1190(2) 0.4022(4) 0.84507(19) 0.0262(10) Uani 1 1 d . . .
H72A H 0.1297 0.3453 0.8302 0.031 Uiso 1 1 calc R . .
C73 C 0.0747(2) 0.4032(3) 0.72103(18) 0.0195(8) Uani 1 1 d . . .
C74 C 0.0226(2) 0.3873(4) 0.7471(2) 0.0277(10) Uani 1 1 d . . .
H74A H 0.0180 0.4109 0.7806 0.033 Uiso 1 1 calc R . .
C75 C -0.0228(3) 0.3367(4) 0.7239(3) 0.0369(13) Uani 1 1 d . . .
H75A H -0.0578 0.3241 0.7420 0.044 Uiso 1 1 calc R . .
C76 C -0.0163(3) 0.3047(4) 0.6741(3) 0.0351(13) Uani 1 1 d . . .
H76A H -0.0476 0.2723 0.6577 0.042 Uiso 1 1 calc R . .
C77 C 0.0352(3) 0.3197(4) 0.6486(2) 0.0301(11) Uani 1 1 d . . .
H77A H 0.0397 0.2962 0.6151 0.036 Uiso 1 1 calc R . .
C78 C 0.0813(2) 0.3696(3) 0.6717(2) 0.0248(9) Uani 1 1 d . . .
H78A H 0.1167 0.3803 0.6539 0.030 Uiso 1 1 calc R . .
C79 C 0.2003(2) 0.4115(3) 0.74107(17) 0.0205(8) Uani 1 1 d . . .
C80 C 0.2026(3) 0.3169(4) 0.7446(2) 0.0279(10) Uani 1 1 d . . .
H80A H 0.1675 0.2827 0.7491 0.034 Uiso 1 1 calc R . .
C81 C 0.2565(3) 0.2719(4) 0.7417(2) 0.0361(13) Uani 1 1 d . . .
H81A H 0.2582 0.2070 0.7445 0.043 Uiso 1 1 calc R . .
C82 C 0.3066(3) 0.3205(5) 0.7348(3) 0.0436(17) Uani 1 1 d . . .
H82A H 0.3430 0.2890 0.7322 0.052 Uiso 1 1 calc R . .
C83 C 0.3058(3) 0.4156(6) 0.7316(3) 0.0415(15) Uani 1 1 d . . .
H83A H 0.3414 0.4488 0.7274 0.050 Uiso 1 1 calc R . .
C84 C 0.2516(2) 0.4620(4) 0.7347(2) 0.0290(10) Uani 1 1 d . . .
H84A H 0.2500 0.5269 0.7324 0.035 Uiso 1 1 calc R . .
C85 C 0.4774(4) 0.6075(12) 0.7568(6) 0.059(5) Uani 0.545(4) 1 d PDU B 1
H85A H 0.4931 0.6672 0.7687 0.071 Uiso 0.545(4) 1 calc PR B 1
H85B H 0.4775 0.5652 0.7863 0.071 Uiso 0.545(4) 1 calc PR B 1
Cl1 Cl 0.40522(17) 0.6223(3) 0.73475(18) 0.0661(12) Uani 0.545(4) 1 d PD B 1
Cl2 Cl 0.5235(2) 0.5638(4) 0.71033(19) 0.0885(19) Uani 0.545(4) 1 d PD B 1
C86 C 0.3972(7) 0.5412(4) 0.5957(7) 0.086(6) Uani 0.545(4) 1 d PD B 1
H86A H 0.4299 0.5406 0.6212 0.103 Uiso 0.545(4) 1 calc PR B 1
H86B H 0.4146 0.5349 0.5615 0.103 Uiso 0.545(4) 1 calc PR B 1
Cl3 Cl 0.3613(2) 0.6462(3) 0.59895(18) 0.088(2) Uani 0.545(4) 1 d PD B 1
Cl4 Cl 0.35211(18) 0.4470(3) 0.60652(16) 0.0696(14) Uani 0.545(4) 1 d PD B 1
C91 C 0.4699(5) 0.7659(7) 0.4912(4) 0.063(3) Uani 0.827(8) 1 d PD C 1
H91A H 0.4810 0.7633 0.5275 0.095 Uiso 0.827(8) 1 calc PR C 1
H91B H 0.4361 0.8070 0.4865 0.095 Uiso 0.827(8) 1 calc PR C 1
H91C H 0.5032 0.7891 0.4717 0.095 Uiso 0.827(8) 1 calc PR C 1
C92 C 0.4536(5) 0.6708(7) 0.4726(4) 0.050(2) Uani 0.827(8) 1 d PD C 1
H92A H 0.4876 0.6290 0.4771 0.059 Uiso 0.827(8) 1 calc PR C 1
H92B H 0.4206 0.6465 0.4927 0.059 Uiso 0.827(8) 1 calc PR C 1
O8 O 0.4370(3) 0.6753(4) 0.4208(3) 0.0452(15) Uani 0.827(8) 1 d PD C 1
C93 C 0.4260(5) 0.5859(5) 0.4008(5) 0.046(2) Uani 0.827(8) 1 d PD C 1
H93A H 0.3941 0.5561 0.4200 0.056 Uiso 0.827(8) 1 calc PR C 1
H93B H 0.4620 0.5478 0.4044 0.056 Uiso 0.827(8) 1 calc PR C 1
C94 C 0.4083(12) 0.594(2) 0.3451(9) 0.034(3) Uani 0.827(8) 1 d PD C 1
H94A H 0.4004 0.5330 0.3311 0.051 Uiso 0.827(8) 1 calc PR C 1
H94B H 0.4403 0.6228 0.3263 0.051 Uiso 0.827(8) 1 calc PR C 1
H94C H 0.3728 0.6318 0.3419 0.051 Uiso 0.827(8) 1 calc PR C 1
C87 C 0.4772(12) 0.5668(17) 0.7500(10) 0.077(7) Uani 0.455(4) 1 d PDU B 5
H87A H 0.5169 0.5673 0.7654 0.116 Uiso 0.455(4) 1 calc PR B 5
H87B H 0.4552 0.5142 0.7629 0.116 Uiso 0.455(4) 1 calc PR B 5
H87C H 0.4567 0.6236 0.7588 0.116 Uiso 0.455(4) 1 calc PR B 5
C88 C 0.4818(7) 0.5595(12) 0.6908(8) 0.065(6) Uani 0.455(4) 1 d PD B 5
H88A H 0.5042 0.6121 0.6773 0.078 Uiso 0.455(4) 1 calc PR B 5
H88B H 0.5022 0.5022 0.6814 0.078 Uiso 0.455(4) 1 calc PR B 5
O7 O 0.4232(5) 0.5597(9) 0.6706(4) 0.050(3) Uani 0.455(4) 1 d PD B 5
C89 C 0.4219(8) 0.5567(16) 0.6168(7) 0.060(5) Uani 0.455(4) 1 d PD B 5
H89A H 0.4433 0.5020 0.6048 0.072 Uiso 0.455(4) 1 calc PR B 5
H89B H 0.4412 0.6119 0.6029 0.072 Uiso 0.455(4) 1 calc PR B 5
C90 C 0.3556(10) 0.5527(17) 0.5979(8) 0.086(6) Uani 0.455(4) 1 d PD B 5
H90A H 0.3540 0.5518 0.5605 0.129 Uiso 0.455(4) 1 calc PR B 5
H90B H 0.3346 0.6067 0.6103 0.129 Uiso 0.455(4) 1 calc PR B 5
H90C H 0.3371 0.4971 0.6111 0.129 Uiso 0.455(4) 1 calc PR B 5
C95 C 0.430(3) 0.558(3) 0.405(3) 0.046(2) Uani 0.173(8) 1 d P C 5
H95A H 0.4710 0.5360 0.3989 0.056 Uiso 0.173(8) 1 calc PR C 5
H95B H 0.4071 0.5066 0.4183 0.056 Uiso 0.173(8) 1 calc PR C 5
Cl5 Cl 0.4323(6) 0.6504(9) 0.4505(5) 0.049(4) Uani 0.173(8) 1 d P C 5
Cl6 Cl 0.3984(15) 0.598(3) 0.3463(11) 0.034(3) Uani 0.173(8) 1 d P C 5

loop_
_atom_site_aniso_label
_atom_site_aniso_U_11
_atom_site_aniso_U_22
_atom_site_aniso_U_33
_atom_site_aniso_U_23
_atom_site_aniso_U_13
_atom_site_aniso_U_12
Au1 0.01487(7) 0.01939(7) 0.02045(7) 0.00104(6) -0.00342(5) 0.00342(6)
Au2 0.01183(6) 0.01621(7) 0.01790(7) 0.00294(6) 0.00297(5) 0.00576(5)
Au3 0.01749(7) 0.01645(7) 0.02316(8) -0.00344(6) -0.00019(6) 0.00580(6)
Cu1 0.0206(3) 0.0218(3) 0.0204(3) 0.0031(2) -0.0005(2) 0.0041(2)
Cu2 0.0177(2) 0.0197(3) 0.0238(3) 0.0026(2) -0.0009(2) 0.00307(19)
C1 0.0164(18) 0.0187(19) 0.0202(19) 0.0022(15) -0.0031(15) 0.0020(14)
C2 0.0174(18) 0.020(2) 0.021(2) 0.0031(16) -0.0015(15) 0.0015(15)
C3 0.0169(18) 0.0179(19) 0.026(2) 0.0040(16) -0.0020(16) -0.0007(15)
C4 0.0170(18) 0.0180(19) 0.023(2) 0.0075(16) 0.0001(15) -0.0013(15)
C5 0.0139(16) 0.0201(19) 0.0154(17) 0.0036(14) 0.0022(13) 0.0074(14)
C6 0.0168(17) 0.0138(17) 0.0153(17) -0.0009(13) 0.0008(13) 0.0037(13)
C7 0.0165(18) 0.023(2) 0.0187(19) 0.0035(16) 0.0025(15) 0.0033(15)
C8 0.0146(16) 0.0146(17) 0.0189(18) -0.0005(14) 0.0021(14) 0.0027(13)
C9 0.0181(18) 0.021(2) 0.020(2) -0.0030(16) -0.0025(15) 0.0040(15)
C10 0.0171(18) 0.023(2) 0.024(2) 0.0005(17) 0.0012(16) 0.0051(16)
C11 0.0186(18) 0.024(2) 0.0176(18) 0.0004(16) 0.0031(15) 0.0021(16)
C12 0.0157(17) 0.0162(18) 0.0196(19) 0.0040(15) 0.0014(14) 0.0014(14)
O1 0.0177(14) 0.0226(16) 0.0231(16) 0.0013(12) 0.0041(12) 0.0027(12)
C13 0.0181(18) 0.021(2) 0.022(2) 0.0094(16) 0.0025(15) 0.0022(15)
C14 0.018(2) 0.053(5) 0.017(3) 0.011(4) 0.000(3) 0.011(4)
C15 0.027(3) 0.062(9) 0.023(3) 0.012(5) -0.002(2) 0.017(6)
C16 0.037(4) 0.053(8) 0.039(6) 0.032(6) 0.005(4) 0.018(6)
C17 0.028(3) 0.034(4) 0.049(8) 0.020(5) 0.006(5) 0.010(3)
C18 0.021(2) 0.022(3) 0.045(7) 0.008(3) 0.006(4) 0.001(2)
C13' 0.0181(18) 0.021(2) 0.022(2) 0.0094(16) 0.0025(15) 0.0022(15)
C14' 0.018(2) 0.053(5) 0.017(3) 0.011(4) 0.000(3) 0.011(4)
C15' 0.027(3) 0.062(9) 0.023(3) 0.012(5) -0.002(2) 0.017(6)
C16' 0.037(4) 0.053(8) 0.039(6) 0.032(6) 0.005(4) 0.018(6)
C17' 0.028(3) 0.034(4) 0.049(8) 0.020(5) 0.006(5) 0.010(3)
C18' 0.021(2) 0.022(3) 0.045(7) 0.008(3) 0.006(4) 0.001(2)
O2 0.0153(13) 0.0166(14) 0.0324(18) 0.0024(13) 0.0000(12) 0.0035(11)
C19 0.0143(17) 0.0144(17) 0.028(2) 0.0033(15) -0.0041(15) -0.0005(13)
C20 0.0191(19) 0.021(2) 0.028(2) -0.0026(17) -0.0083(17) 0.0043(16)
C21 0.035(3) 0.025(3) 0.040(3) -0.012(2) -0.009(2) 0.006(2)
C22 0.037(3) 0.019(2) 0.063(4) -0.012(3) -0.014(3) 0.000(2)
C23 0.025(2) 0.019(2) 0.071(5) 0.002(3) -0.005(3) -0.0036(19)
C24 0.016(2) 0.022(2) 0.044(3) 0.009(2) -0.0038(19) -0.0008(16)
O3 0.0155(13) 0.0200(15) 0.0223(15) 0.0033(12) 0.0014(11) 0.0032(11)
C25 0.0126(16) 0.0140(17) 0.0195(18) 0.0020(14) 0.0016(13) 0.0029(13)
C26 0.0141(18) 0.019(2) 0.035(3) 0.0049(18) -0.0030(17) 0.0016(15)
C27 0.024(2) 0.018(2) 0.043(3) 0.009(2) -0.004(2) -0.0033(17)
C28 0.028(2) 0.027(2) 0.031(3) 0.011(2) 0.005(2) -0.0014(19)
C29 0.026(2) 0.025(2) 0.021(2) 0.0033(17) 0.0024(17) 0.0072(17)
C30 0.0187(19) 0.021(2) 0.021(2) 0.0012(16) 0.0032(15) 0.0062(15)
O4 0.0201(15) 0.0253(17) 0.0221(16) 0.0015(13) 0.0029(12) 0.0107(13)
C31 0.0185(18) 0.0190(19) 0.0178(18) 0.0012(15) 0.0007(14) 0.0061(15)
C32 0.027(2) 0.023(2) 0.023(2) -0.0041(17) -0.0006(17) 0.0111(17)
C33 0.024(2) 0.034(3) 0.025(2) -0.002(2) -0.0017(18) 0.0080(19)
C34 0.023(2) 0.052(4) 0.024(2) 0.010(2) 0.0025(19) 0.012(2)
C35 0.017(2) 0.031(3) 0.039(3) 0.012(2) 0.0024(19) 0.0038(18)
C36 0.0138(17) 0.027(2) 0.027(2) 0.0036(18) 0.0039(16) 0.0033(16)
O5 0.0239(16) 0.0311(19) 0.0215(16) 0.0021(14) -0.0014(13) 0.0143(14)
C37 0.0194(19) 0.021(2) 0.022(2) -0.0030(16) -0.0013(15) 0.0067(15)
C38 0.024(2) 0.022(2) 0.043(3) -0.006(2) -0.002(2) 0.0075(18)
C39 0.030(3) 0.036(3) 0.049(4) -0.019(3) -0.013(2) 0.007(2)
C40 0.047(4) 0.053(4) 0.031(3) -0.017(3) -0.011(3) 0.024(3)
C41 0.039(3) 0.042(3) 0.023(2) -0.003(2) 0.002(2) 0.014(2)
C42 0.023(2) 0.024(2) 0.021(2) -0.0054(17) 0.0000(16) 0.0057(17)
O6 0.0167(13) 0.0171(14) 0.0202(15) 0.0010(11) 0.0011(11) 0.0009(11)
C43 0.0186(19) 0.0153(18) 0.026(2) 0.0000(16) 0.0063(16) -0.0005(14)
C44 0.019(2) 0.024(2) 0.038(3) -0.002(2) 0.0066(19) 0.0002(17)
C45 0.031(3) 0.017(2) 0.055(4) 0.002(2) 0.010(2) -0.0018(19)
C46 0.046(3) 0.030(3) 0.054(4) 0.025(3) 0.023(3) 0.013(3)
C47 0.040(3) 0.036(3) 0.030(3) 0.014(2) 0.006(2) 0.017(2)
C48 0.032(3) 0.026(2) 0.022(2) -0.0005(18) 0.0013(19) 0.009(2)
P1 0.0176(5) 0.0194(5) 0.0113(4) 0.0020(4) 0.0011(4) 0.0028(4)
P2 0.0181(5) 0.0168(5) 0.0108(4) 0.0007(4) 0.0007(3) 0.0034(4)
N1 0.0269(19) 0.0179(17) 0.0134(15) 0.0050(13) 0.0018(13) -0.0002(14)
C49 0.025(2) 0.023(2) 0.0124(17) 0.0011(15) 0.0005(15) 0.0063(16)
C50 0.023(2) 0.022(2) 0.0165(18) 0.0000(15) -0.0003(15) 0.0080(16)
C51 0.028(2) 0.027(2) 0.0159(19) 0.0012(17) -0.0022(16) 0.0066(18)
C52 0.048(3) 0.041(3) 0.019(2) -0.008(2) -0.004(2) 0.017(3)
C53 0.030(3) 0.059(4) 0.025(3) -0.012(3) 0.000(2) 0.020(3)
C54 0.025(2) 0.042(3) 0.019(2) -0.005(2) -0.0010(17) 0.013(2)
C55 0.0201(19) 0.022(2) 0.0184(19) 0.0034(16) 0.0018(15) -0.0001(16)
C56 0.022(2) 0.031(2) 0.019(2) 0.0093(18) -0.0017(16) -0.0031(18)
C57 0.029(3) 0.043(3) 0.027(3) 0.015(2) 0.000(2) -0.008(2)
C58 0.031(3) 0.038(3) 0.033(3) 0.010(2) -0.004(2) -0.010(2)
C59 0.034(3) 0.036(3) 0.026(3) 0.003(2) -0.005(2) -0.009(2)
C60 0.032(2) 0.027(2) 0.019(2) -0.0002(17) 0.0006(18) -0.0075(19)
C61 0.0177(17) 0.0140(17) 0.0134(16) 0.0009(13) 0.0013(13) 0.0027(13)
C62 0.0195(19) 0.028(2) 0.0181(19) 0.0025(17) 0.0055(15) -0.0013(17)
C63 0.026(2) 0.025(2) 0.030(3) 0.0096(19) -0.0019(19) 0.0035(18)
C64 0.021(2) 0.026(2) 0.028(2) -0.0006(18) 0.0042(17) 0.0050(17)
C65 0.019(2) 0.028(2) 0.022(2) 0.0032(18) 0.0056(16) -0.0016(17)
C66 0.0191(19) 0.023(2) 0.0191(19) 0.0045(16) 0.0053(15) -0.0011(15)
C67 0.0203(19) 0.022(2) 0.0133(17) 0.0017(15) 0.0028(14) -0.0031(15)
C68 0.023(2) 0.020(2) 0.0192(19) -0.0056(16) 0.0009(16) -0.0009(16)
C69 0.031(3) 0.040(3) 0.018(2) -0.011(2) 0.0023(18) -0.007(2)
C70 0.028(2) 0.064(4) 0.0134(19) -0.003(2) 0.0054(17) -0.019(2)
C71 0.032(3) 0.067(4) 0.020(2) 0.021(2) 0.004(2) -0.013(3)
C72 0.034(3) 0.027(2) 0.018(2) 0.0089(17) -0.0013(18) -0.0045(19)
C73 0.0210(19) 0.0160(18) 0.021(2) -0.0016(15) -0.0014(15) 0.0029(15)
C74 0.021(2) 0.027(2) 0.035(3) -0.012(2) 0.0031(19) -0.0042(18)
C75 0.023(2) 0.038(3) 0.050(4) -0.015(3) 0.005(2) 0.000(2)
C76 0.027(2) 0.028(3) 0.050(4) -0.015(2) -0.014(2) 0.004(2)
C77 0.042(3) 0.022(2) 0.025(2) -0.0068(19) -0.009(2) -0.001(2)
C78 0.028(2) 0.022(2) 0.024(2) -0.0040(18) -0.0017(18) 0.0034(18)
C79 0.023(2) 0.023(2) 0.0152(18) -0.0031(15) -0.0016(15) 0.0063(16)
C80 0.032(3) 0.024(2) 0.028(2) -0.0031(19) -0.002(2) 0.0080(19)
C81 0.043(3) 0.031(3) 0.034(3) -0.009(2) -0.013(2) 0.017(2)
C82 0.034(3) 0.056(4) 0.040(3) -0.014(3) -0.014(3) 0.028(3)
C83 0.018(2) 0.066(4) 0.041(3) -0.006(3) -0.004(2) 0.007(3)
C84 0.018(2) 0.038(3) 0.031(3) -0.003(2) -0.0001(18) 0.0047(19)
C85 0.080(10) 0.052(11) 0.045(8) 0.022(8) -0.011(7) 0.001(9)
Cl1 0.052(2) 0.071(3) 0.076(3) 0.008(2) 0.0134(19) -0.0250(19)
Cl2 0.092(4) 0.108(4) 0.066(3) 0.015(3) 0.012(3) 0.059(3)
C86 0.112(15) 0.098(12) 0.048(7) -0.019(7) -0.004(8) 0.072(11)
Cl3 0.100(4) 0.094(4) 0.069(3) -0.036(3) -0.038(3) 0.063(3)
Cl4 0.050(2) 0.106(4) 0.053(2) 0.014(2) 0.0000(16) 0.030(2)
C91 0.066(7) 0.058(6) 0.064(7) -0.002(5) -0.020(5) 0.009(5)
C92 0.055(6) 0.047(5) 0.047(5) 0.016(4) -0.010(5) 0.013(4)
O8 0.044(3) 0.038(3) 0.054(4) 0.001(3) -0.005(3) 0.005(2)
C93 0.031(4) 0.026(5) 0.083(6) 0.003(5) 0.016(4) -0.003(4)
C94 0.018(9) 0.031(3) 0.052(3) 0.007(2) 0.006(4) 0.006(5)
C87 0.083(12) 0.065(14) 0.083(13) 0.054(12) -0.014(10) -0.014(11)
C88 0.032(8) 0.040(9) 0.121(18) 0.012(10) -0.021(10) 0.001(7)
O7 0.041(6) 0.073(8) 0.036(5) 0.011(5) 0.002(4) 0.004(5)
C89 0.054(11) 0.073(13) 0.053(11) 0.014(10) 0.025(9) 0.017(9)
C90 0.112(15) 0.098(12) 0.048(7) -0.019(7) -0.004(8) 0.072(11)
C95 0.031(4) 0.026(5) 0.083(6) 0.003(5) 0.016(4) -0.003(4)
Cl5 0.054(7) 0.058(7) 0.035(6) 0.006(5) -0.004(5) 0.031(5)
Cl6 0.018(9) 0.031(3) 0.052(3) 0.007(2) 0.006(4) 0.006(5)

loop_
_atom_type_symbol
_atom_type_description
_atom_type_scat_dispersion_real
_atom_type_scat_dispersion_imag
_atom_type_scat_source
C C 0.0033 0.0016 'International Tables Vol C Tables 4.2.6.8 and 6.1.1.4'
H H 0.0000 0.0000 'International Tables Vol C Tables 4.2.6.8 and 6.1.1.4'
N N 0.0061 0.0033 'International Tables Vol C Tables 4.2.6.8 and 6.1.1.4'
O O 0.0106 0.0060 'International Tables Vol C Tables 4.2.6.8 and 6.1.1.4'
P P 0.1023 0.0942 'International Tables Vol C Tables 4.2.6.8 and 6.1.1.4'
Cl Cl 0.1484 0.1585 'International Tables Vol C Tables 4.2.6.8 and 6.1.1.4'
Cu Cu 0.3201 1.2651 'International Tables Vol C Tables 4.2.6.8 and 6.1.1.4'
Au Au -2.0133 8.8022 'International Tables Vol C Tables 4.2.6.8 and 6.1.1.4'

loop_
_geom_angle_atom_site_label_1
_geom_angle_atom_site_label_2
_geom_angle_atom_site_label_3
_geom_angle
C3 Au1 C1 177.7(2)
C3 Au1 Cu2 46.09(13)
C1 Au1 Cu2 135.10(13)
C3 Au1 Cu1 135.30(14)
C1 Au1 Cu1 44.71(13)
Cu2 Au1 Cu1 94.049(17)
C3 Au1 Au2 99.81(13)
C1 Au1 Au2 81.84(13)
Cu2 Au1 Au2 55.222(12)
Cu1 Au1 Au2 53.957(12)
C3 Au1 Au3 84.68(14)
C1 Au1 Au3 94.83(13)
Cu2 Au1 Au3 55.449(13)
Cu1 Au1 Au3 51.748(11)
Au2 Au1 Au3 61.248(6)
C5 Au2 C7 174.1(2)
C5 Au2 Cu1 46.76(14)
C7 Au2 Cu1 139.15(14)
C5 Au2 Cu2 139.39(13)
C7 Au2 Cu2 45.90(14)
Cu1 Au2 Cu2 96.504(17)
C5 Au2 Au1 101.74(14)
C7 Au2 Au1 83.80(14)
Cu1 Au2 Au1 57.387(13)
Cu2 Au2 Au1 55.029(13)
C5 Au2 Au3 84.66(13)
C7 Au2 Au3 99.95(14)
Cu1 Au2 Au3 52.513(12)
Cu2 Au2 Au3 55.472(13)
Au1 Au2 Au3 61.411(6)
C11 Au3 C9 177.3(2)
C11 Au3 Cu1 135.78(14)
C9 Au3 Cu1 46.73(13)
C11 Au3 Cu2 45.14(13)
C9 Au3 Cu2 137.48(14)
Cu1 Au3 Cu2 95.068(18)
C11 Au3 Au2 83.21(14)
C9 Au3 Au2 99.09(13)
Cu1 Au3 Au2 53.322(13)
Cu2 Au3 Au2 52.919(12)
C11 Au3 Au1 96.44(13)
C9 Au3 Au1 85.98(14)
Cu1 Au3 Au1 55.777(14)
Cu2 Au3 Au1 52.721(12)
Au2 Au3 Au1 57.341(6)
C9 Cu1 C5 124.76(18)
C9 Cu1 C1 117.87(18)
C5 Cu1 C1 113.20(17)
C9 Cu1 C2 127.61(18)
C5 Cu1 C2 106.90(17)
C1 Cu1 C2 31.32(15)
C9 Cu1 C10 29.90(16)
C5 Cu1 C10 134.56(16)
C1 Cu1 C10 111.13(17)
C2 Cu1 C10 105.52(17)
C9 Cu1 C6 116.84(17)
C5 Cu1 C6 29.04(14)
C1 Cu1 C6 124.74(15)
C2 Cu1 C6 103.58(15)
C10 Cu1 C6 111.94(15)
C9 Cu1 Au3 43.48(12)
C5 Cu1 Au3 99.39(11)
C1 Cu1 Au3 110.96(11)
C2 Cu1 Au3 140.70(11)
C10 Cu1 Au3 73.32(11)
C6 Cu1 Au3 113.32(10)
C9 Cu1 Au2 116.43(13)
C5 Cu1 Au2 42.53(11)
C1 Cu1 Au2 90.94(12)
C2 Cu1 Au2 106.75(12)
C10 Cu1 Au2 145.55(11)
C6 Cu1 Au2 71.52(9)
Au3 Cu1 Au2 74.165(15)
C9 Cu1 Au1 97.19(13)
C5 Cu1 Au1 108.62(11)
C1 Cu1 Au1 40.45(11)
C2 Cu1 Au1 71.72(11)
C10 Cu1 Au1 111.27(11)
C6 Cu1 Au1 136.08(10)
Au3 Cu1 Au1 72.475(15)
Au2 Cu1 Au1 68.656(14)
C7 Cu2 C3 116.46(18)
C7 Cu2 C11 120.20(18)
C3 Cu2 C11 117.57(19)
C7 Cu2 C12 114.34(18)
C3 Cu2 C12 128.53(18)
C11 Cu2 C12 32.36(16)
C7 Cu2 C4 130.39(17)
C3 Cu2 C4 31.56(16)
C11 Cu2 C4 109.12(18)
C12 Cu2 C4 103.98(16)
C7 Cu2 C8 29.54(15)
C3 Cu2 C8 111.93(17)
C11 Cu2 C8 130.23(16)
C12 Cu2 C8 107.82(16)
C4 Cu2 C8 110.02(16)
C7 Cu2 Au1 93.16(13)
C3 Cu2 Au1 42.05(12)
C11 Cu2 Au1 110.57(13)
C12 Cu2 Au1 141.32(12)
C4 Cu2 Au1 73.43(11)
C8 Cu2 Au1 109.15(10)
C7 Cu2 Au2 42.20(12)
C3 Cu2 Au2 110.12(12)
C11 Cu2 Au2 95.38(13)
C12 Cu2 Au2 112.49(11)
C4 Cu2 Au2 141.07(11)
C8 Cu2 Au2 71.74(10)
Au1 Cu2 Au2 69.749(13)
C7 Cu2 Au3 112.18(12)
C3 Cu2 Au3 95.21(13)
C11 Cu2 Au3 40.38(12)
C12 Cu2 Au3 72.73(11)
C4 Cu2 Au3 108.35(12)
C8 Cu2 Au3 140.04(10)
Au1 Cu2 Au3 71.830(14)
Au2 Cu2 Au3 71.609(14)
C2 C1 Au1 174.7(4)
C2 C1 Cu1 81.3(3)
Au1 C1 Cu1 94.84(18)
C1 C2 C13 171.8(5)
C1 C2 Cu1 67.4(3)
C13 C2 Cu1 120.5(3)
C4 C3 Au1 171.4(4)
C4 C3 Cu2 84.0(3)
Au1 C3 Cu2 91.86(18)
C3 C4 C19 164.6(5)
C3 C4 Cu2 64.5(3)
C19 C4 Cu2 127.2(3)
C6 C5 Au2 174.6(4)
C6 C5 Cu1 92.8(3)
Au2 C5 Cu1 90.71(18)
C5 C6 C25 173.1(4)
C5 C6 Cu1 58.2(3)
C25 C6 Cu1 125.1(3)
C8 C7 Au2 176.2(4)
C8 C7 Cu2 91.9(3)
Au2 C7 Cu2 91.90(19)
C7 C8 C31 171.6(5)
C7 C8 Cu2 58.6(3)
C31 C8 Cu2 127.4(3)
C10 C9 Au3 175.5(4)
C10 C9 Cu1 92.0(3)
Au3 C9 Cu1 89.79(18)
C9 C10 C37 170.2(5)
C9 C10 Cu1 58.1(3)
C37 C10 Cu1 131.6(3)
C12 C11 Au3 173.5(4)
C12 C11 Cu2 79.4(3)
Au3 C11 Cu2 94.48(19)
C11 C12 C43 170.7(5)
C11 C12 Cu2 68.2(3)
C43 C12 Cu2 120.5(3)
C13 O1 H1 100.4
O1 C13 C2 111.0(4)
O1 C13 C18 107.7(7)
C2 C13 C18 109.0(6)
O1 C13 C14 108.3(8)
C2 C13 C14 109.8(6)
C18 C13 C14 111.1(6)
C15 C14 C13 110.9(9)
C15 C14 H14A 109.5
C13 C14 H14A 109.5
C15 C14 H14B 109.5
C13 C14 H14B 109.5
H14A C14 H14B 108.1
C14 C15 C16 110.9(8)
C14 C15 H15A 109.4
C16 C15 H15A 109.4
C14 C15 H15B 109.4
C16 C15 H15B 109.4
H15A C15 H15B 108.0
C17 C16 C15 111.3(8)
C17 C16 H16A 109.4
C15 C16 H16A 109.4
C17 C16 H16B 109.4
C15 C16 H16B 109.4
H16A C16 H16B 108.0
C18 C17 C16 110.4(8)
C18 C17 H17A 109.6
C16 C17 H17A 109.6
C18 C17 H17B 109.6
C16 C17 H17B 109.6
H17A C17 H17B 108.1
C17 C18 C13 110.8(8)
C17 C18 H18A 109.5
C13 C18 H18A 109.5
C17 C18 H18B 109.5
C13 C18 H18B 109.5
H18A C18 H18B 108.1
C15' C14' H14C 109.0
C15' C14' H14D 109.0
H14C C14' H14D 107.8
C16' C15' C14' 113(2)
C16' C15' H15C 109.1
C14' C15' H15C 109.1
C16' C15' H15D 109.1
C14' C15' H15D 109.1
H15C C15' H15D 107.8
C17' C16' C15' 112.1(18)
C17' C16' H16C 109.2
C15' C16' H16C 109.2
C17' C16' H16D 109.2
C15' C16' H16D 109.2
H16C C16' H16D 107.9
C18' C17' C16' 112.1(19)
C18' C17' H17C 109.2
C16' C17' H17C 109.2
C18' C17' H17D 109.2
C16' C17' H17D 109.2
H17C C17' H17D 107.9
C17' C18' H18C 109.3
C17' C18' H18D 109.3
H18C C18' H18D 107.9
C19 O2 H2 121.6
O2 C19 C4 111.6(4)
O2 C19 C20 109.7(4)
C4 C19 C20 110.1(4)
O2 C19 C24 106.5(4)
C4 C19 C24 108.5(4)
C20 C19 C24 110.4(4)
C19 C20 C21 111.4(4)
C19 C20 H20A 109.3
C21 C20 H20A 109.3
C19 C20 H20B 109.3
C21 C20 H20B 109.3
H20A C20 H20B 108.0
C22 C21 C20 110.4(5)
C22 C21 H21A 109.6
C20 C21 H21A 109.6
C22 C21 H21B 109.6
C20 C21 H21B 109.6
H21A C21 H21B 108.1
C23 C22 C21 112.0(5)
C23 C22 H22A 109.2
C21 C22 H22A 109.2
C23 C22 H22B 109.2
C21 C22 H22B 109.2
H22A C22 H22B 107.9
C22 C23 C24 112.1(5)
C22 C23 H23A 109.2
C24 C23 H23A 109.2
C22 C23 H23B 109.2
C24 C23 H23B 109.2
H23A C23 H23B 107.9
C19 C24 C23 110.9(4)
C19 C24 H24A 109.5
C23 C24 H24A 109.5
C19 C24 H24B 109.5
C23 C24 H24B 109.5
H24A C24 H24B 108.1
C25 O3 H3 111.3
O3 C25 C6 110.0(3)
O3 C25 C30 110.4(3)
C6 C25 C30 109.7(4)
O3 C25 C26 106.4(3)
C6 C25 C26 110.2(4)
C30 C25 C26 110.0(4)
C27 C26 C25 111.7(4)
C27 C26 H26A 109.3
C25 C26 H26A 109.3
C27 C26 H26B 109.3
C25 C26 H26B 109.3
H26A C26 H26B 107.9
C28 C27 C26 111.3(4)
C28 C27 H27A 109.4
C26 C27 H27A 109.4
C28 C27 H27B 109.4
C26 C27 H27B 109.4
H27A C27 H27B 108.0
C29 C28 C27 111.5(4)
C29 C28 H28A 109.3
C27 C28 H28A 109.3
C29 C28 H28B 109.3
C27 C28 H28B 109.3
H28A C28 H28B 108.0
C30 C29 C28 110.9(4)
C30 C29 H29A 109.5
C28 C29 H29A 109.5
C30 C29 H29B 109.5
C28 C29 H29B 109.5
H29A C29 H29B 108.0
C25 C30 C29 111.8(4)
C25 C30 H30A 109.3
C29 C30 H30A 109.3
C25 C30 H30B 109.3
C29 C30 H30B 109.3
H30A C30 H30B 107.9
C31 O4 H4 109.1
O4 C31 C8 107.2(4)
O4 C31 C36 110.5(4)
C8 C31 C36 110.9(4)
O4 C31 C32 108.6(4)
C8 C31 C32 109.7(4)
C36 C31 C32 109.9(4)
C33 C32 C31 112.1(4)
C33 C32 H32A 109.2
C31 C32 H32A 109.2
C33 C32 H32B 109.2
C31 C32 H32B 109.2
H32A C32 H32B 107.9
C34 C33 C32 110.4(4)
C34 C33 H33A 109.6
C32 C33 H33A 109.6
C34 C33 H33B 109.6
C32 C33 H33B 109.6
H33A C33 H33B 108.1
C35 C34 C33 111.0(4)
C35 C34 H34A 109.4
C33 C34 H34A 109.4
C35 C34 H34B 109.4
C33 C34 H34B 109.4
H34A C34 H34B 108.0
C34 C35 C36 111.6(5)
C34 C35 H35A 109.3
C36 C35 H35A 109.3
C34 C35 H35B 109.3
C36 C35 H35B 109.3
H35A C35 H35B 108.0
C31 C36 C35 111.4(4)
C31 C36 H36A 109.3
C35 C36 H36A 109.3
C31 C36 H36B 109.3
C35 C36 H36B 109.3
H36A C36 H36B 108.0
C37 O5 H5 129.7
O5 C37 C10 108.3(4)
O5 C37 C38 108.9(4)
C10 C37 C38 109.0(4)
O5 C37 C42 109.9(4)
C10 C37 C42 111.2(4)
C38 C37 C42 109.5(4)
C39 C38 C37 112.9(5)
C39 C38 H38A 109.0
C37 C38 H38A 109.0
C39 C38 H38B 109.0
C37 C38 H38B 109.0
H38A C38 H38B 107.8
C38 C39 C40 111.5(5)
C38 C39 H39A 109.3
C40 C39 H39A 109.3
C38 C39 H39B 109.3
C40 C39 H39B 109.3
H39A C39 H39B 108.0
C39 C40 C41 110.9(5)
C39 C40 H40A 109.5
C41 C40 H40A 109.5
C39 C40 H40B 109.5
C41 C40 H40B 109.5
H40A C40 H40B 108.1
C42 C41 C40 111.2(5)
C42 C41 H41A 109.4
C40 C41 H41A 109.4
C42 C41 H41B 109.4
C40 C41 H41B 109.4
H41A C41 H41B 108.0
C41 C42 C37 112.1(4)
C41 C42 H42A 109.2
C37 C42 H42A 109.2
C41 C42 H42B 109.2
C37 C42 H42B 109.2
H42A C42 H42B 107.9
C43 O6 H6 103.9
O6 C43 C12 110.4(4)
O6 C43 C48 105.9(4)
C12 C43 C48 110.8(4)
O6 C43 C44 109.9(4)
C12 C43 C44 108.3(4)
C48 C43 C44 111.4(4)
C45 C44 C43 112.2(4)
C45 C44 H44A 109.2
C43 C44 H44A 109.2
C45 C44 H44B 109.2
C43 C44 H44B 109.2
H44A C44 H44B 107.9
C46 C45 C44 111.4(5)
C46 C45 H45A 109.4
C44 C45 H45A 109.4
C46 C45 H45B 109.4
C44 C45 H45B 109.4
H45A C45 H45B 108.0
C45 C46 C47 112.2(5)
C45 C46 H46A 109.2
C47 C46 H46A 109.2
C45 C46 H46B 109.2
C47 C46 H46B 109.2
H46A C46 H46B 107.9
C46 C47 C48 110.9(5)
C46 C47 H47A 109.5
C48 C47 H47A 109.5
C46 C47 H47B 109.5
C48 C47 H47B 109.5
H47A C47 H47B 108.0
C43 C48 C47 112.0(5)
C43 C48 H48A 109.2
C47 C48 H48A 109.2
C43 C48 H48B 109.2
C47 C48 H48B 109.2
H48A C48 H48B 107.9
N1 P1 C55 108.3(2)
N1 P1 C61 109.2(2)
C55 P1 C61 108.8(2)
N1 P1 C49 114.3(2)
C55 P1 C49 107.6(2)
C61 P1 C49 108.5(2)
N1 P2 C67 106.7(2)
N1 P2 C73 116.1(2)
C67 P2 C73 106.7(2)
N1 P2 C79 111.8(2)
C67 P2 C79 108.5(2)
C73 P2 C79 106.8(2)
P2 N1 P1 142.2(3)
C54 C49 C50 120.4(4)
C54 C49 P1 119.5(4)
C50 C49 P1 119.6(3)
C49 C50 C51 120.4(4)
C49 C50 H50A 119.8
C51 C50 H50A 119.8
C52 C51 C50 118.7(5)
C52 C51 H51A 120.7
C50 C51 H51A 120.7
C51 C52 C53 120.5(5)
C51 C52 H52A 119.7
C53 C52 H52A 119.7
C54 C53 C52 119.9(5)
C54 C53 H53A 120.0
C52 C53 H53A 120.0
C53 C54 C49 120.0(5)
C53 C54 H54A 120.0
C49 C54 H54A 120.0
C60 C55 C56 119.6(4)
C60 C55 P1 119.5(4)
C56 C55 P1 120.9(4)
C57 C56 C55 119.5(5)
C57 C56 H56A 120.2
C55 C56 H56A 120.2
C56 C57 C58 120.7(5)
C56 C57 H57A 119.6
C58 C57 H57A 119.6
C57 C58 C59 120.5(5)
C57 C58 H58A 119.7
C59 C58 H58A 119.7
C58 C59 C60 119.5(5)
C58 C59 H59A 120.3
C60 C59 H59A 120.3
C55 C60 C59 120.2(5)
C55 C60 H60A 119.9
C59 C60 H60A 119.9
C62 C61 C66 120.2(4)
C62 C61 P1 120.2(3)
C66 C61 P1 119.6(3)
C61 C62 C63 120.1(4)
C61 C62 H62A 120.0
C63 C62 H62A 120.0
C64 C63 C62 119.8(5)
C64 C63 H63A 120.1
C62 C63 H63A 120.1
C63 C64 C65 120.3(5)
C63 C64 H64A 119.9
C65 C64 H64A 119.9
C64 C65 C66 120.2(4)
C64 C65 H65A 119.9
C66 C65 H65A 119.9
C61 C66 C65 119.4(4)
C61 C66 H66A 120.3
C65 C66 H66A 120.3
C72 C67 C68 121.0(4)
C72 C67 P2 118.8(4)
C68 C67 P2 120.2(4)
C69 C68 C67 118.2(5)
C69 C68 H68A 120.9
C67 C68 H68A 120.9
C70 C69 C68 121.2(5)
C70 C69 H69A 119.4
C68 C69 H69A 119.4
C69 C70 C71 121.9(5)
C69 C70 H70A 119.1
C71 C70 H70A 119.1
C70 C71 C72 117.9(5)
C70 C71 H71A 121.0
C72 C71 H71A 121.0
C67 C72 C71 119.7(5)
C67 C72 H72A 120.1
C71 C72 H72A 120.1
C78 C73 C74 120.0(5)
C78 C73 P2 119.0(4)
C74 C73 P2 120.9(4)
C75 C74 C73 120.1(5)
C75 C74 H74A 120.0
C73 C74 H74A 120.0
C74 C75 C76 119.5(6)
C74 C75 H75A 120.2
C76 C75 H75A 120.2
C77 C76 C75 120.4(5)
C77 C76 H76A 119.8
C75 C76 H76A 119.8
C76 C77 C78 120.4(5)
C76 C77 H77A 119.8
C78 C77 H77A 119.8
C73 C78 C77 119.5(5)
C73 C78 H78A 120.2
C77 C78 H78A 120.2
C80 C79 C84 120.4(5)
C80 C79 P2 121.5(4)
C84 C79 P2 118.0(4)
C79 C80 C81 119.9(6)
C79 C80 H80A 120.0
C81 C80 H80A 120.0
C82 C81 C80 120.0(6)
C82 C81 H81A 120.0
C80 C81 H81A 120.0
C81 C82 C83 121.5(5)
C81 C82 H82A 119.3
C83 C82 H82A 119.3
C82 C83 C84 119.1(6)
C82 C83 H83A 120.5
C84 C83 H83A 120.5
C79 C84 C83 119.1(6)
C79 C84 H84A 120.4
C83 C84 H84A 120.4
Cl2 C85 Cl1 112.9(9)
Cl2 C85 H85A 109.0
Cl1 C85 H85A 109.0
Cl2 C85 H85B 109.0
Cl1 C85 H85B 109.0
H85A C85 H85B 107.8
Cl3 C86 Cl4 114.3(9)
Cl3 C86 H86A 108.7
Cl4 C86 H86A 108.7
Cl3 C86 H86B 108.7
Cl4 C86 H86B 108.7
H86A C86 H86B 107.6
C92 C91 H91A 109.5
C92 C91 H91B 109.5
H91A C91 H91B 109.5
C92 C91 H91C 109.5
H91A C91 H91C 109.5
H91B C91 H91C 109.5
O8 C92 C91 109.2(8)
O8 C92 H92A 109.8
C91 C92 H92A 109.8
O8 C92 H92B 109.8
C91 C92 H92B 109.8
H92A C92 H92B 108.3
C92 O8 C93 110.7(8)
O8 C93 C94 108.8(15)
O8 C93 H93A 109.9
C94 C93 H93A 109.9
O8 C93 H93B 109.9
C94 C93 H93B 109.9
H93A C93 H93B 108.3
C93 C94 H94A 109.5
C93 C94 H94B 109.5
H94A C94 H94B 109.5
C93 C94 H94C 109.5
H94A C94 H94C 109.5
H94B C94 H94C 109.5
C88 C87 H87A 109.5
C88 C87 H87B 109.5
H87A C87 H87B 109.5
C88 C87 H87C 109.5
H87A C87 H87C 109.5
H87B C87 H87C 109.5
O7 C88 C87 106.9(15)
O7 C88 H88A 110.3
C87 C88 H88A 110.3
O7 C88 H88B 110.3
C87 C88 H88B 110.3
H88A C88 H88B 108.6
C89 O7 C88 112.0(15)
O7 C89 C90 108.5(13)
O7 C89 H89A 110.0
C90 C89 H89A 110.0
O7 C89 H89B 110.0
C90 C89 H89B 110.0
H89A C89 H89B 108.4
C89 C90 H90A 109.5
C89 C90 H90B 109.5
H90A C90 H90B 109.5
C89 C90 H90C 109.5
H90A C90 H90C 109.5
H90B C90 H90C 109.5
Cl6 C95 Cl5 109(3)
Cl6 C95 H95A 109.8
Cl5 C95 H95A 109.8
Cl6 C95 H95B 109.8
Cl5 C95 H95B 109.8
H95A C95 H95B 108.2

loop_
_geom_bond_atom_site_label_1
_geom_bond_atom_site_label_2
_geom_bond_distance
Au1 C3 1.974(4)
Au1 C1 1.986(4)
Au1 Cu2 2.9459(6)
Au1 Cu1 3.0502(7)
Au1 Au2 3.3728(3)
Au1 Au3 3.5177(3)
Au2 C5 1.979(4)
Au2 C7 1.985(4)
Au2 Cu1 2.9280(6)
Au2 Cu2 2.9528(6)
Au2 Au3 3.5123(3)
Au3 C11 1.982(5)
Au3 C9 1.993(5)
Au3 Cu1 2.8969(6)
Au3 Cu2 3.0493(6)
Cu1 C9 2.109(5)
Cu1 C5 2.133(5)
Cu1 C1 2.154(5)
Cu1 C2 2.307(5)
Cu1 C10 2.483(5)
Cu1 C6 2.507(4)
Cu2 C7 2.122(5)
Cu2 C3 2.123(5)
Cu2 C11 2.168(5)
Cu2 C12 2.295(4)
Cu2 C4 2.340(5)
Cu2 C8 2.485(4)
C1 C2 1.213(6)
C2 C13 1.482(6)
C3 C4 1.232(6)
C4 C19 1.479(6)
C5 C6 1.218(6)
C6 C25 1.494(6)
C7 C8 1.226(6)
C8 C31 1.466(6)
C9 C10 1.238(6)
C10 C37 1.467(6)
C11 C12 1.250(6)
C12 C43 1.469(6)
O1 C13 1.430(5)
O1 H1 0.8499
C13 C18 1.538(9)
C13 C14 1.550(9)
C14 C15 1.531(10)
C14 H14A 0.9900
C14 H14B 0.9900
C15 C16 1.543(14)
C15 H15A 0.9900
C15 H15B 0.9900
C16 C17 1.531(15)
C16 H16A 0.9900
C16 H16B 0.9900
C17 C18 1.511(11)
C17 H17A 0.9900
C17 H17B 0.9900
C18 H18A 0.9900
C18 H18B 0.9900
C14' C15' 1.527(16)
C14' H14C 0.9900
C14' H14D 0.9900
C15' C16' 1.53(2)
C15' H15C 0.9900
C15' H15D 0.9900
C16' C17' 1.53(2)
C16' H16C 0.9900
C16' H16D 0.9900
C17' C18' 1.506(17)
C17' H17C 0.9900
C17' H17D 0.9900
C18' H18C 0.9900
C18' H18D 0.9900
O2 C19 1.417(5)
O2 H2 0.8500
C19 C20 1.526(7)
C19 C24 1.527(7)
C20 C21 1.554(7)
C20 H20A 0.9900
C20 H20B 0.9900
C21 C22 1.522(9)
C21 H21A 0.9900
C21 H21B 0.9900
C22 C23 1.498(10)
C22 H22A 0.9900
C22 H22B 0.9900
C23 C24 1.532(8)
C23 H23A 0.9900
C23 H23B 0.9900
C24 H24A 0.9900
C24 H24B 0.9900
O3 C25 1.437(5)
O3 H3 0.8501
C25 C30 1.520(6)
C25 C26 1.536(6)
C26 C27 1.531(7)
C26 H26A 0.9900
C26 H26B 0.9900
C27 C28 1.531(8)
C27 H27A 0.9900
C27 H27B 0.9900
C28 C29 1.525(7)
C28 H28A 0.9900
C28 H28B 0.9900
C29 C30 1.521(7)
C29 H29A 0.9900
C29 H29B 0.9900
C30 H30A 0.9900
C30 H30B 0.9900
O4 C31 1.438(6)
O4 H4 0.8501
C31 C36 1.522(7)
C31 C32 1.543(7)
C32 C33 1.536(7)
C32 H32A 0.9900
C32 H32B 0.9900
C33 C34 1.515(8)
C33 H33A 0.9900
C33 H33B 0.9900
C34 C35 1.508(9)
C34 H34A 0.9900
C34 H34B 0.9900
C35 C36 1.537(7)
C35 H35A 0.9900
C35 H35B 0.9900
C36 H36A 0.9900
C36 H36B 0.9900
O5 C37 1.433(6)
O5 H5 0.8500
C37 C38 1.521(7)
C37 C42 1.535(7)
C38 C39 1.511(9)
C38 H38A 0.9900
C38 H38B 0.9900
C39 C40 1.520(10)
C39 H39A 0.9900
C39 H39B 0.9900
C40 C41 1.536(10)
C40 H40A 0.9900
C40 H40B 0.9900
C41 C42 1.526(7)
C41 H41A 0.9900
C41 H41B 0.9900
C42 H42A 0.9900
C42 H42B 0.9900
O6 C43 1.441(5)
O6 H6 0.8499
C43 C48 1.520(7)
C43 C44 1.541(7)
C44 C45 1.527(8)
C44 H44A 0.9900
C44 H44B 0.9900
C45 C46 1.495(10)
C45 H45A 0.9900
C45 H45B 0.9900
C46 C47 1.509(10)
C46 H46A 0.9900
C46 H46B 0.9900
C47 C48 1.523(7)
C47 H47A 0.9900
C47 H47B 0.9900
C48 H48A 0.9900
C48 H48B 0.9900
P1 N1 1.587(4)
P1 C55 1.795(5)
P1 C61 1.795(4)
P1 C49 1.799(5)
P2 N1 1.570(4)
P2 C67 1.790(4)
P2 C73 1.800(5)
P2 C79 1.805(5)
C49 C54 1.382(7)
C49 C50 1.392(7)
C50 C51 1.395(7)
C50 H50A 0.9500
C51 C52 1.395(8)
C51 H51A 0.9500
C52 C53 1.402(9)
C52 H52A 0.9500
C53 C54 1.376(8)
C53 H53A 0.9500
C54 H54A 0.9500
C55 C60 1.395(7)
C55 C56 1.402(6)
C56 C57 1.381(7)
C56 H56A 0.9500
C57 C58 1.382(8)
C57 H57A 0.9500
C58 C59 1.382(8)
C58 H58A 0.9500
C59 C60 1.396(8)
C59 H59A 0.9500
C60 H60A 0.9500
C61 C62 1.379(6)
C61 C66 1.394(6)
C62 C63 1.403(7)
C62 H62A 0.9500
C63 C64 1.377(7)
C63 H63A 0.9500
C64 C65 1.386(7)
C64 H64A 0.9500
C65 C66 1.396(7)
C65 H65A 0.9500
C66 H66A 0.9500
C67 C72 1.399(7)
C67 C68 1.399(6)
C68 C69 1.379(7)
C68 H68A 0.9500
C69 C70 1.372(9)
C69 H69A 0.9500
C70 C71 1.383(10)
C70 H70A 0.9500
C71 C72 1.411(8)
C71 H71A 0.9500
C72 H72A 0.9500
C73 C78 1.392(7)
C73 C74 1.396(7)
C74 C75 1.396(8)
C74 H74A 0.9500
C75 C76 1.397(9)
C75 H75A 0.9500
C76 C77 1.375(9)
C76 H76A 0.9500
C77 C78 1.402(7)
C77 H77A 0.9500
C78 H78A 0.9500
C79 C80 1.385(7)
C79 C84 1.391(7)
C80 C81 1.393(8)
C80 H80A 0.9500
C81 C82 1.355(11)
C81 H81A 0.9500
C82 C83 1.390(10)
C82 H82A 0.9500
C83 C84 1.409(8)
C83 H83A 0.9500
C84 H84A 0.9500
C85 Cl2 1.741(9)
C85 Cl1 1.741(9)
C85 H85A 0.9900
C85 H85B 0.9900
C86 Cl3 1.739(9)
C86 Cl4 1.740(9)
C86 H86A 0.9900
C86 H86B 0.9900
C91 C92 1.516(15)
C91 H91A 0.9800
C91 H91B 0.9800
C91 H91C 0.9800
C92 O8 1.403(11)
C92 H92A 0.9900
C92 H92B 0.9900
O8 C93 1.427(10)
C93 C94 1.51(2)
C93 H93A 0.9900
C93 H93B 0.9900
C94 H94A 0.9800
C94 H94B 0.9800
C94 H94C 0.9800
C87 C88 1.56(3)
C87 H87A 0.9800
C87 H87B 0.9800
C87 H87C 0.9800
C88 O7 1.423(16)
C88 H88A 0.9900
C88 H88B 0.9900
O7 C89 1.411(17)
C89 C90 1.58(3)
C89 H89A 0.9900
C89 H89B 0.9900
C90 H90A 0.9800
C90 H90B 0.9800
C90 H90C 0.9800
C95 Cl6 1.78(8)
C95 Cl5 1.80(7)
C95 H95A 0.9900
C95 H95B 0.9900

loop_
_geom_hbond_atom_site_label_D
_geom_hbond_atom_site_label_H
_geom_hbond_atom_site_label_A
_geom_hbond_distance_DH
_geom_hbond_distance_HA
_geom_hbond_distance_DA
_geom_hbond_angle_DHA
_geom_hbond_site_symmetry_A
O1 H1 O5 0.85 1.90 2.683(5) 151.6 .
O2 H2 O6 0.85 1.89 2.724(5) 168.7 .
O3 H3 O1 0.85 1.85 2.700(5) 173.7 .
O4 H4 O3 0.85 1.92 2.760(4) 171.1 3_455
O5 H5 O2 0.85 1.88 2.695(5) 161.1 3_545
O6 H6 O4 0.85 1.98 2.715(5) 144.9 .

loop_
_geom_torsion_atom_site_label_1
_geom_torsion_atom_site_label_2
_geom_torsion_atom_site_label_3
_geom_torsion_atom_site_label_4
_geom_torsion
C3 Au1 Au2 C5 -155.52(19)
C1 Au1 Au2 C5 22.92(19)
Cu2 Au1 Au2 C5 -143.21(13)
Cu1 Au1 Au2 C5 -15.50(13)
Au3 Au1 Au2 C5 -77.20(12)
C3 Au1 Au2 C7 26.6(2)
C1 Au1 Au2 C7 -154.98(19)
Cu2 Au1 Au2 C7 38.90(13)
Cu1 Au1 Au2 C7 166.61(13)
Au3 Au1 Au2 C7 104.91(13)
C3 Au1 Au2 Cu1 -140.03(15)
C1 Au1 Au2 Cu1 38.42(14)
Cu2 Au1 Au2 Cu1 -127.71(2)
Au3 Au1 Au2 Cu1 -61.698(14)
C3 Au1 Au2 Cu2 -12.32(15)
C1 Au1 Au2 Cu2 166.12(14)
Cu1 Au1 Au2 Cu2 127.71(2)
Au3 Au1 Au2 Cu2 66.011(15)
C3 Au1 Au2 Au3 -78.33(15)
C1 Au1 Au2 Au3 100.11(13)
Cu2 Au1 Au2 Au3 -66.011(15)
Cu1 Au1 Au2 Au3 61.698(14)
C5 Au2 Au3 C11 -151.37(19)
C7 Au2 Au3 C11 24.9(2)
Cu1 Au2 Au3 C11 171.32(14)
Cu2 Au2 Au3 C11 36.82(14)
Au1 Au2 Au3 C11 102.15(14)
C5 Au2 Au3 C9 27.3(2)
C7 Au2 Au3 C9 -156.5(2)
Cu1 Au2 Au3 C9 -10.05(14)
Cu2 Au2 Au3 C9 -144.56(14)
Au1 Au2 Au3 C9 -79.23(14)
C5 Au2 Au3 Cu1 37.31(13)
C7 Au2 Au3 Cu1 -146.43(14)
Cu2 Au2 Au3 Cu1 -134.50(2)
Au1 Au2 Au3 Cu1 -69.172(16)
C5 Au2 Au3 Cu2 171.82(13)
C7 Au2 Au3 Cu2 -11.92(14)
Cu1 Au2 Au3 Cu2 134.50(2)
Au1 Au2 Au3 Cu2 65.331(15)
C5 Au2 Au3 Au1 106.49(13)
C7 Au2 Au3 Au1 -77.26(14)
Cu1 Au2 Au3 Au1 69.172(17)
Cu2 Au2 Au3 Au1 -65.331(15)
C3 Au1 Au3 C11 26.6(2)
C1 Au1 Au3 C11 -155.62(19)
Cu2 Au1 Au3 C11 -12.01(14)
Cu1 Au1 Au3 C11 -142.70(14)
Au2 Au1 Au3 C11 -77.67(14)
C3 Au1 Au3 C9 -152.25(19)
C1 Au1 Au3 C9 25.54(19)
Cu2 Au1 Au3 C9 169.15(13)
Cu1 Au1 Au3 C9 38.45(13)
Au2 Au1 Au3 C9 103.48(13)
C3 Au1 Au3 Cu1 169.30(14)
C1 Au1 Au3 Cu1 -12.91(13)
Cu2 Au1 Au3 Cu1 130.70(2)
Au2 Au1 Au3 Cu1 65.035(16)
C3 Au1 Au3 Cu2 38.60(14)
C1 Au1 Au3 Cu2 -143.61(13)
Cu1 Au1 Au3 Cu2 -130.70(2)
Au2 Au1 Au3 Cu2 -65.661(15)
C3 Au1 Au3 Au2 104.26(14)
C1 Au1 Au3 Au2 -77.95(13)
Cu2 Au1 Au3 Au2 65.661(15)
Cu1 Au1 Au3 Au2 -65.035(16)
C11 Au3 Cu1 C9 -178.7(3)
Cu2 Au3 Cu1 C9 158.86(19)
Au2 Au3 Cu1 C9 -166.31(19)
Au1 Au3 Cu1 C9 121.58(19)
C11 Au3 Cu1 C5 -47.0(2)
C9 Au3 Cu1 C5 131.7(2)
Cu2 Au3 Cu1 C5 -69.42(11)
Au2 Au3 Cu1 C5 -34.58(11)
Au1 Au3 Cu1 C5 -106.69(11)
C11 Au3 Cu1 C1 72.4(2)
C9 Au3 Cu1 C1 -108.9(2)
Cu2 Au3 Cu1 C1 49.98(13)
Au2 Au3 Cu1 C1 84.81(13)
Au1 Au3 Cu1 C1 12.70(13)
C11 Au3 Cu1 C2 84.9(3)
C9 Au3 Cu1 C2 -96.4(3)
Cu2 Au3 Cu1 C2 62.43(19)
Au2 Au3 Cu1 C2 97.27(19)
Au1 Au3 Cu1 C2 25.16(19)
C11 Au3 Cu1 C10 179.2(2)
C9 Au3 Cu1 C10 -2.1(2)
Cu2 Au3 Cu1 C10 156.73(12)
Au2 Au3 Cu1 C10 -168.44(12)
Au1 Au3 Cu1 C10 119.45(12)
C11 Au3 Cu1 C6 -73.6(2)
C9 Au3 Cu1 C6 105.1(2)
Cu2 Au3 Cu1 C6 -96.08(10)
Au2 Au3 Cu1 C6 -61.24(10)
Au1 Au3 Cu1 C6 -133.35(10)
C11 Au3 Cu1 Au2 -12.41(19)
C9 Au3 Cu1 Au2 166.31(19)
Cu2 Au3 Cu1 Au2 -34.835(16)
Au1 Au3 Cu1 Au2 -72.111(11)
C11 Au3 Cu1 Au1 59.70(19)
C9 Au3 Cu1 Au1 -121.58(19)
Cu2 Au3 Cu1 Au1 37.275(15)
Au2 Au3 Cu1 Au1 72.111(12)
C5 Au2 Cu1 C9 -113.6(2)
C7 Au2 Cu1 C9 66.9(2)
Cu2 Au2 Cu1 C9 46.74(15)
Au1 Au2 Cu1 C9 87.46(15)
Au3 Au2 Cu1 C9 10.48(15)
C7 Au2 Cu1 C5 -179.6(3)
Cu2 Au2 Cu1 C5 160.32(17)
Au1 Au2 Cu1 C5 -158.95(17)
Au3 Au2 Cu1 C5 124.06(17)
C5 Au2 Cu1 C1 124.4(2)
C7 Au2 Cu1 C1 -55.2(2)
Cu2 Au2 Cu1 C1 -75.29(11)
Au1 Au2 Cu1 C1 -34.56(11)
Au3 Au2 Cu1 C1 -111.54(11)
C5 Au2 Cu1 C2 96.9(2)
C7 Au2 Cu1 C2 -82.6(2)
Cu2 Au2 Cu1 C2 -102.74(12)
Au1 Au2 Cu1 C2 -62.01(12)
Au3 Au2 Cu1 C2 -139.00(12)
C5 Au2 Cu1 C10 -104.2(3)
C7 Au2 Cu1 C10 76.2(3)
Cu2 Au2 Cu1 C10 56.1(2)
Au1 Au2 Cu1 C10 96.8(2)
Au3 Au2 Cu1 C10 19.8(2)
C5 Au2 Cu1 C6 -2.14(19)
C7 Au2 Cu1 C6 178.3(2)
Cu2 Au2 Cu1 C6 158.17(10)
Au1 Au2 Cu1 C6 -161.10(10)
Au3 Au2 Cu1 C6 121.92(10)
C5 Au2 Cu1 Au3 -124.06(17)
C7 Au2 Cu1 Au3 56.4(2)
Cu2 Au2 Cu1 Au3 36.255(16)
Au1 Au2 Cu1 Au3 76.984(12)
C5 Au2 Cu1 Au1 158.95(17)
C7 Au2 Cu1 Au1 -20.6(2)
Cu2 Au2 Cu1 Au1 -40.729(15)
Au3 Au2 Cu1 Au1 -76.985(12)
C3 Au1 Cu1 C9 -51.5(2)
C1 Au1 Cu1 C9 125.3(2)
Cu2 Au1 Cu1 C9 -74.97(13)
Au2 Au1 Cu1 C9 -115.62(13)
Au3 Au1 Cu1 C9 -36.21(13)
C3 Au1 Cu1 C5 79.0(2)
C1 Au1 Cu1 C5 -104.2(2)
Cu2 Au1 Cu1 C5 55.49(12)
Au2 Au1 Cu1 C5 14.84(12)
Au3 Au1 Cu1 C5 94.25(12)
C3 Au1 Cu1 C1 -176.8(3)
Cu2 Au1 Cu1 C1 159.70(19)
Au2 Au1 Cu1 C1 119.05(19)
Au3 Au1 Cu1 C1 -161.55(19)
C3 Au1 Cu1 C2 -178.8(2)
C1 Au1 Cu1 C2 -2.0(2)
Cu2 Au1 Cu1 C2 157.71(13)
Au2 Au1 Cu1 C2 117.06(13)
Au3 Au1 Cu1 C2 -163.53(13)
C3 Au1 Cu1 C10 -78.8(2)
C1 Au1 Cu1 C10 98.0(2)
Cu2 Au1 Cu1 C10 -102.28(12)
Au2 Au1 Cu1 C10 -142.93(12)
Au3 Au1 Cu1 C10 -63.52(12)
C3 Au1 Cu1 C6 90.5(2)
C1 Au1 Cu1 C6 -92.8(2)
Cu2 Au1 Cu1 C6 66.94(14)
Au2 Au1 Cu1 C6 26.29(14)
Au3 Au1 Cu1 C6 105.70(14)
C3 Au1 Cu1 Au3 -15.2(2)
C1 Au1 Cu1 Au3 161.55(19)
Cu2 Au1 Cu1 Au3 -38.757(16)
Au2 Au1 Cu1 Au3 -79.407(12)
C3 Au1 Cu1 Au2 64.2(2)
C1 Au1 Cu1 Au2 -119.05(19)
Cu2 Au1 Cu1 Au2 40.650(16)
Au3 Au1 Cu1 Au2 79.407(12)
C3 Au1 Cu2 C7 127.2(2)
C1 Au1 Cu2 C7 -55.4(2)
Cu1 Au1 Cu2 C7 -75.68(12)
Au2 Au1 Cu2 C7 -35.79(12)
Au3 Au1 Cu2 C7 -112.33(12)
C1 Au1 Cu2 C3 177.3(3)
Cu1 Au1 Cu2 C3 157.1(2)
Au2 Au1 Cu2 C3 -163.0(2)
Au3 Au1 Cu2 C3 120.4(2)
C3 Au1 Cu2 C11 -108.8(2)
C1 Au1 Cu2 C11 68.5(2)
Cu1 Au1 Cu2 C11 48.29(14)
Au2 Au1 Cu2 C11 88.18(14)
Au3 Au1 Cu2 C11 11.64(14)
C3 Au1 Cu2 C12 -95.9(3)
C1 Au1 Cu2 C12 81.4(3)
Cu1 Au1 Cu2 C12 61.15(18)
Au2 Au1 Cu2 C12 101.04(18)
Au3 Au1 Cu2 C12 24.51(18)
C3 Au1 Cu2 C4 -4.1(2)
C1 Au1 Cu2 C4 173.2(2)
Cu1 Au1 Cu2 C4 152.97(13)
Au2 Au1 Cu2 C4 -167.15(13)
Au3 Au1 Cu2 C4 116.32(13)
C3 Au1 Cu2 C8 101.8(2)
C1 Au1 Cu2 C8 -80.9(2)
Cu1 Au1 Cu2 C8 -101.09(10)
Au2 Au1 Cu2 C8 -61.20(10)
Au3 Au1 Cu2 C8 -137.73(10)
C3 Au1 Cu2 Au2 163.0(2)
C1 Au1 Cu2 Au2 -19.65(19)
Cu1 Au1 Cu2 Au2 -39.888(15)
Au3 Au1 Cu2 Au2 -76.535(12)
C3 Au1 Cu2 Au3 -120.4(2)
C1 Au1 Cu2 Au3 56.88(19)
Cu1 Au1 Cu2 Au3 36.647(15)
Au2 Au1 Cu2 Au3 76.535(12)
C5 Au2 Cu2 C7 -176.1(3)
Cu1 Au2 Cu2 C7 161.74(19)
Au1 Au2 Cu2 C7 119.62(19)
Au3 Au2 Cu2 C7 -163.54(19)
C5 Au2 Cu2 C3 76.3(2)
C7 Au2 Cu2 C3 -107.6(2)
Cu1 Au2 Cu2 C3 54.14(15)
Au1 Au2 Cu2 C3 12.01(14)
Au3 Au2 Cu2 C3 88.86(15)
C5 Au2 Cu2 C11 -45.7(2)
C7 Au2 Cu2 C11 130.4(2)
Cu1 Au2 Cu2 C11 -67.84(13)
Au1 Au2 Cu2 C11 -109.96(13)
Au3 Au2 Cu2 C11 -33.12(13)
C5 Au2 Cu2 C12 -74.1(2)
C7 Au2 Cu2 C12 102.0(2)
Cu1 Au2 Cu2 C12 -96.28(13)
Au1 Au2 Cu2 C12 -138.40(13)
Au3 Au2 Cu2 C12 -61.56(13)
C5 Au2 Cu2 C4 84.1(3)
C7 Au2 Cu2 C4 -99.8(3)
Cu1 Au2 Cu2 C4 62.0(2)
Au1 Au2 Cu2 C4 19.8(2)
Au3 Au2 Cu2 C4 96.7(2)
C5 Au2 Cu2 C8 -176.4(2)
C7 Au2 Cu2 C8 -0.3(2)
Cu1 Au2 Cu2 C8 161.46(11)
Au1 Au2 Cu2 C8 119.34(11)
Au3 Au2 Cu2 C8 -163.81(11)
C5 Au2 Cu2 Au1 64.3(2)
C7 Au2 Cu2 Au1 -119.62(19)
Cu1 Au2 Cu2 Au1 42.122(16)
Au3 Au2 Cu2 Au1 76.844(12)
C5 Au2 Cu2 Au3 -12.6(2)
C7 Au2 Cu2 Au3 163.54(19)
Cu1 Au2 Cu2 Au3 -34.722(15)
Au1 Au2 Cu2 Au3 -76.844(12)
C11 Au3 Cu2 C7 -111.0(2)
C9 Au3 Cu2 C7 69.8(2)
Cu1 Au3 Cu2 C7 46.91(14)
Au2 Au3 Cu2 C7 11.86(14)
Au1 Au3 Cu2 C7 85.91(14)
C11 Au3 Cu2 C3 127.6(2)
C9 Au3 Cu2 C3 -51.6(2)
Cu1 Au3 Cu2 C3 -74.45(13)
Au2 Au3 Cu2 C3 -109.49(13)
Au1 Au3 Cu2 C3 -35.44(13)
C9 Au3 Cu2 C11 -179.2(3)
Cu1 Au3 Cu2 C11 158.0(2)
Au2 Au3 Cu2 C11 122.9(2)
Au1 Au3 Cu2 C11 -163.0(2)
C11 Au3 Cu2 C12 -1.2(2)
C9 Au3 Cu2 C12 179.6(2)
Cu1 Au3 Cu2 C12 156.75(12)
Au2 Au3 Cu2 C12 121.70(12)
Au1 Au3 Cu2 C12 -164.25(12)
C11 Au3 Cu2 C4 98.2(2)
C9 Au3 Cu2 C4 -81.0(2)
Cu1 Au3 Cu2 C4 -103.84(12)
Au2 Au3 Cu2 C4 -138.89(12)
Au1 Au3 Cu2 C4 -64.84(12)
C11 Au3 Cu2 C8 -98.6(3)
C9 Au3 Cu2 C8 82.3(3)
Cu1 Au3 Cu2 C8 59.39(16)
Au2 Au3 Cu2 C8 24.34(16)
Au1 Au3 Cu2 C8 98.39(16)
C11 Au3 Cu2 Au1 163.0(2)
C9 Au3 Cu2 Au1 -16.1(2)
Cu1 Au3 Cu2 Au1 -39.004(16)
Au2 Au3 Cu2 Au1 -74.050(12)
C11 Au3 Cu2 Au2 -122.9(2)
C9 Au3 Cu2 Au2 57.9(2)
Cu1 Au3 Cu2 Au2 35.047(16)
Au1 Au3 Cu2 Au2 74.050(12)
C3 Au1 C1 C2 135(5)
Cu2 Au1 C1 C2 14(5)
Cu1 Au1 C1 C2 43(4)
Au2 Au1 C1 C2 -3(5)
Au3 Au1 C1 C2 57(5)
C3 Au1 C1 Cu1 92(5)
Cu2 Au1 C1 Cu1 -29.4(3)
Au2 Au1 C1 Cu1 -45.57(12)
Au3 Au1 C1 Cu1 14.44(15)
C9 Cu1 C1 C2 117.3(3)
C5 Cu1 C1 C2 -84.5(3)
C10 Cu1 C1 C2 85.2(3)
C6 Cu1 C1 C2 -53.8(4)
Au3 Cu1 C1 C2 164.8(3)
Au2 Cu1 C1 C2 -121.9(3)
Au1 Cu1 C1 C2 -176.4(4)
C9 Cu1 C1 Au1 -66.3(2)
C5 Cu1 C1 Au1 91.89(19)
C2 Cu1 C1 Au1 176.4(4)
C10 Cu1 C1 Au1 -98.40(18)
C6 Cu1 C1 Au1 122.54(16)
Au3 Cu1 C1 Au1 -18.86(19)
Au2 Cu1 C1 Au1 54.53(14)
Au1 C1 C2 C13 121(4)
Cu1 C1 C2 C13 164(4)
Au1 C1 C2 Cu1 -43(4)
C9 Cu1 C2 C1 -82.5(4)
C5 Cu1 C2 C1 107.0(3)
C10 Cu1 C2 C1 -105.3(3)
C6 Cu1 C2 C1 137.0(3)
Au3 Cu1 C2 C1 -22.8(4)
Au2 Cu1 C2 C1 62.5(3)
Au1 Cu1 C2 C1 2.5(3)
C9 Cu1 C2 C13 100.1(4)
C5 Cu1 C2 C13 -70.4(4)
C1 Cu1 C2 C13 -177.4(6)
C10 Cu1 C2 C13 77.3(4)
C6 Cu1 C2 C13 -40.5(4)
Au3 Cu1 C2 C13 159.8(3)
Au2 Cu1 C2 C13 -114.9(4)
Au1 Cu1 C2 C13 -175.0(4)
C1 Au1 C3 C4 -62(6)
Cu2 Au1 C3 C4 61(3)
Cu1 Au1 C3 C4 27(3)
Au2 Au1 C3 C4 75(3)
Au3 Au1 C3 C4 15(3)
C1 Au1 C3 Cu2 -123(5)
Cu1 Au1 C3 Cu2 -33.5(3)
Au2 Au1 C3 Cu2 14.08(17)
Au3 Au1 C3 Cu2 -45.50(13)
C7 Cu2 C3 C4 124.9(3)
C11 Cu2 C3 C4 -81.7(4)
C12 Cu2 C3 C4 -45.1(4)
C8 Cu2 C3 C4 92.9(3)
Au1 Cu2 C3 C4 -172.5(4)
Au2 Cu2 C3 C4 170.6(3)
Au3 Cu2 C3 C4 -117.1(3)
C7 Cu2 C3 Au1 -62.6(2)
C11 Cu2 C3 Au1 90.7(2)
C12 Cu2 C3 Au1 127.38(18)
C4 Cu2 C3 Au1 172.5(4)
C8 Cu2 C3 Au1 -94.69(19)
Au2 Cu2 C3 Au1 -17.0(2)
Au3 Cu2 C3 Au1 55.35(16)
Au1 C3 C4 C19 81(3)
Cu2 C3 C4 C19 142.0(18)
Au1 C3 C4 Cu2 -61(3)
C7 Cu2 C4 C3 -74.5(4)
C11 Cu2 C4 C3 111.8(3)
C12 Cu2 C4 C3 145.2(3)
C8 Cu2 C4 C3 -99.6(3)
Au1 Cu2 C4 C3 5.3(3)
Au2 Cu2 C4 C3 -14.1(4)
Au3 Cu2 C4 C3 69.1(3)
C7 Cu2 C4 C19 117.3(4)
C3 Cu2 C4 C19 -168.2(6)
C11 Cu2 C4 C19 -56.4(5)
C12 Cu2 C4 C19 -23.0(5)
C8 Cu2 C4 C19 92.3(4)
Au1 Cu2 C4 C19 -162.9(4)
Au2 Cu2 C4 C19 177.7(3)
Au3 Cu2 C4 C19 -99.1(4)
C7 Au2 C5 C6 -53(5)
Cu1 Au2 C5 C6 130(4)
Cu2 Au2 C5 C6 99(4)
Au1 Au2 C5 C6 148(4)
Au3 Au2 C5 C6 88(4)
C7 Au2 C5 Cu1 177(9)
Cu2 Au2 C5 Cu1 -30.9(3)
Au1 Au2 C5 Cu1 18.00(14)
Au3 Au2 C5 Cu1 -41.32(11)
C9 Cu1 C5 C6 -83.2(3)
C1 Cu1 C5 C6 120.3(3)
C2 Cu1 C5 C6 87.6(3)
C10 Cu1 C5 C6 -46.1(4)
Au3 Cu1 C5 C6 -121.9(3)
Au2 Cu1 C5 C6 -175.8(4)
Au1 Cu1 C5 C6 163.5(3)
C9 Cu1 C5 Au2 92.6(2)
C1 Cu1 C5 Au2 -63.84(19)
C2 Cu1 C5 Au2 -96.58(17)
C10 Cu1 C5 Au2 129.68(18)
C6 Cu1 C5 Au2 175.8(4)
Au3 Cu1 C5 Au2 53.88(14)
Au1 Cu1 C5 Au2 -20.67(16)
Au2 C5 C6 C25 -9(8)
Cu1 C5 C6 C25 120(4)
Au2 C5 C6 Cu1 -130(4)
C9 Cu1 C6 C5 113.9(3)
C1 Cu1 C6 C5 -74.9(3)
C2 Cu1 C6 C5 -100.4(3)
C10 Cu1 C6 C5 146.4(3)
Au3 Cu1 C6 C5 65.8(3)
Au2 Cu1 C6 C5 3.0(3)
Au1 Cu1 C6 C5 -22.8(4)
C9 Cu1 C6 C25 -58.8(4)
C5 Cu1 C6 C25 -172.7(5)
C1 Cu1 C6 C25 112.5(4)
C2 Cu1 C6 C25 86.9(4)
C10 Cu1 C6 C25 -26.3(4)
Au3 Cu1 C6 C25 -106.9(3)
Au2 Cu1 C6 C25 -169.7(4)
Au1 Cu1 C6 C25 164.5(3)
C5 Au2 C7 C8 -33(7)
Cu1 Au2 C7 C8 144(6)
Cu2 Au2 C7 C8 172(6)
Au1 Au2 C7 C8 126(6)
Au3 Au2 C7 C8 -174(6)
C5 Au2 C7 Cu2 154.6(17)
Cu1 Au2 C7 Cu2 -28.4(3)
Au1 Au2 C7 Cu2 -45.77(12)
Au3 Au2 C7 Cu2 13.71(15)
C3 Cu2 C7 C8 -88.1(3)
C11 Cu2 C7 C8 119.3(3)
C12 Cu2 C7 C8 83.3(3)
C4 Cu2 C7 C8 -53.9(4)
Au1 Cu2 C7 C8 -124.7(3)
Au2 Cu2 C7 C8 -179.5(4)
Au3 Cu2 C7 C8 163.7(3)
C3 Cu2 C7 Au2 91.3(2)
C11 Cu2 C7 Au2 -61.3(2)
C12 Cu2 C7 Au2 -97.25(19)
C4 Cu2 C7 Au2 125.61(18)
C8 Cu2 C7 Au2 179.5(4)
Au1 Cu2 C7 Au2 54.77(14)
Au3 Cu2 C7 Au2 -16.88(19)
Au2 C7 C8 C31 -34(9)
Cu2 C7 C8 C31 138(3)
Au2 C7 C8 Cu2 -172(6)
C3 Cu2 C8 C7 105.3(3)
C11 Cu2 C8 C7 -81.0(4)
C12 Cu2 C8 C7 -108.1(3)
C4 Cu2 C8 C7 139.1(3)
Au1 Cu2 C8 C7 60.3(3)
Au2 Cu2 C8 C7 0.4(3)
Au3 Cu2 C8 C7 -23.9(4)
C7 Cu2 C8 C31 -173.0(6)
C3 Cu2 C8 C31 -67.7(4)
C11 Cu2 C8 C31 106.0(4)
C12 Cu2 C8 C31 78.9(4)
C4 Cu2 C8 C31 -33.9(4)
Au1 Cu2 C8 C31 -112.6(4)
Au2 Cu2 C8 C31 -172.6(4)
Au3 Cu2 C8 C31 163.1(3)
C11 Au3 C9 C10 -86(7)
Cu1 Au3 C9 C10 114(6)
Cu2 Au3 C9 C10 82(6)
Au2 Au3 C9 C10 125(6)
Au1 Au3 C9 C10 69(6)
C11 Au3 C9 Cu1 160(4)
Cu2 Au3 C9 Cu1 -32.1(3)
Au2 Au3 C9 Cu1 11.09(15)
Au1 Au3 C9 Cu1 -44.92(13)
C5 Cu1 C9 C10 120.4(3)
C1 Cu1 C9 C10 -84.2(4)
C2 Cu1 C9 C10 -48.5(4)
C6 Cu1 C9 C10 87.7(4)
Au3 Cu1 C9 C10 -175.9(4)
Au2 Cu1 C9 C10 169.4(3)
Au1 Cu1 C9 C10 -120.9(3)
C5 Cu1 C9 Au3 -63.7(2)
C1 Cu1 C9 Au3 91.7(2)
C2 Cu1 C9 Au3 127.39(18)
C10 Cu1 C9 Au3 175.9(4)
C6 Cu1 C9 Au3 -96.38(18)
Au2 Cu1 C9 Au3 -14.7(2)
Au1 Cu1 C9 Au3 54.96(15)
Au3 C9 C10 C37 74(7)
Cu1 C9 C10 C37 -172(3)
Au3 C9 C10 Cu1 -114(6)
C5 Cu1 C10 C9 -83.8(4)
C1 Cu1 C10 C9 109.5(3)
C2 Cu1 C10 C9 142.0(3)
C6 Cu1 C10 C9 -106.0(3)
Au3 Cu1 C10 C9 2.9(3)
Au2 Cu1 C10 C9 -17.0(4)
Au1 Cu1 C10 C9 65.9(3)
C9 Cu1 C10 C37 178.2(7)
C5 Cu1 C10 C37 94.3(5)
C1 Cu1 C10 C37 -72.4(5)
C2 Cu1 C10 C37 -39.8(5)
C6 Cu1 C10 C37 72.2(5)
Au3 Cu1 C10 C37 -178.9(5)
Au2 Cu1 C10 C37 161.2(3)
Au1 Cu1 C10 C37 -115.9(4)
C9 Au3 C11 C12 -173(3)
Cu1 Au3 C11 C12 -13(4)
Cu2 Au3 C11 C12 19(4)
Au2 Au3 C11 C12 -23(4)
Au1 Au3 C11 C12 33(4)
C9 Au3 C11 Cu2 168(4)
Cu1 Au3 C11 Cu2 -32.4(3)
Au2 Au3 C11 Cu2 -42.42(13)
Au1 Au3 C11 Cu2 13.51(15)
C7 Cu2 C11 C12 -88.4(3)
C3 Cu2 C11 C12 119.3(3)
C4 Cu2 C11 C12 86.0(3)
C8 Cu2 C11 C12 -54.1(4)
Au1 Cu2 C11 C12 164.9(3)
Au2 Cu2 C11 C12 -124.7(3)
Au3 Cu2 C11 C12 -177.8(4)
C7 Cu2 C11 Au3 89.4(2)
C3 Cu2 C11 Au3 -62.9(2)
C12 Cu2 C11 Au3 177.8(4)
C4 Cu2 C11 Au3 -96.13(19)
C8 Cu2 C11 Au3 123.72(18)
Au1 Cu2 C11 Au3 -17.2(2)
Au2 Cu2 C11 Au3 53.15(16)
Au3 C11 C12 C43 141(3)
Cu2 C11 C12 C43 161(3)
Au3 C11 C12 Cu2 -19(4)
C7 Cu2 C12 C11 108.5(3)
C3 Cu2 C12 C11 -81.3(4)
C4 Cu2 C12 C11 -103.7(3)
C8 Cu2 C12 C11 139.5(3)
Au1 Cu2 C12 C11 -22.9(4)
Au2 Cu2 C12 C11 62.4(3)
Au3 Cu2 C12 C11 1.5(3)
C7 Cu2 C12 C43 -68.0(4)
C3 Cu2 C12 C43 102.2(4)
C11 Cu2 C12 C43 -176.5(6)
C4 Cu2 C12 C43 79.8(4)
C8 Cu2 C12 C43 -37.0(4)
Au1 Cu2 C12 C43 160.6(3)
Au2 Cu2 C12 C43 -114.1(3)
Au3 Cu2 C12 C43 -175.0(4)
C1 C2 C13 O1 -177(3)
Cu1 C2 C13 O1 -14.1(5)
C1 C2 C13 C18 64(4)
Cu1 C2 C13 C18 -132.5(8)
C1 C2 C13 C14 -58(4)
Cu1 C2 C13 C14 105.6(8)
O1 C13 C14 C15 -63.4(10)
C2 C13 C14 C15 175.3(8)
C18 C13 C14 C15 54.8(12)
C13 C14 C15 C16 -54.0(14)
C14 C15 C16 C17 55.9(14)
C15 C16 C17 C18 -57.9(12)
C16 C17 C18 C13 58.3(12)
O1 C13 C18 C17 61.5(9)
C2 C13 C18 C17 -178.1(7)
C14 C13 C18 C17 -57.0(11)
C14' C15' C16' C17' 50(4)
C15' C16' C17' C18' -53(4)
C3 C4 C19 O2 169.9(17)
Cu2 C4 C19 O2 -54.4(5)
C3 C4 C19 C20 -68.0(19)
Cu2 C4 C19 C20 67.7(5)
C3 C4 C19 C24 53(2)
Cu2 C4 C19 C24 -171.4(4)
O2 C19 C20 C21 -173.2(4)
C4 C19 C20 C21 63.5(5)
C24 C19 C20 C21 -56.2(5)
C19 C20 C21 C22 55.1(6)
C20 C21 C22 C23 -54.3(6)
C21 C22 C23 C24 55.4(6)
O2 C19 C24 C23 175.0(4)
C4 C19 C24 C23 -64.7(6)
C20 C19 C24 C23 56.0(5)
C22 C23 C24 C19 -55.9(6)
C5 C6 C25 O3 161(4)
Cu1 C6 C25 O3 -82.5(4)
C5 C6 C25 C30 -77(4)
Cu1 C6 C25 C30 39.2(5)
C5 C6 C25 C26 44(4)
Cu1 C6 C25 C26 160.5(3)
O3 C25 C26 C27 175.2(4)
C6 C25 C26 C27 -65.6(5)
C30 C25 C26 C27 55.5(5)
C25 C26 C27 C28 -54.4(6)
C26 C27 C28 C29 53.9(6)
C27 C28 C29 C30 -55.0(6)
O3 C25 C30 C29 -174.1(4)
C6 C25 C30 C29 64.5(5)
C26 C25 C30 C29 -56.9(5)
C28 C29 C30 C25 57.1(5)
C7 C8 C31 O4 157(3)
Cu2 C8 C31 O4 -69.2(5)
C7 C8 C31 C36 -83(3)
Cu2 C8 C31 C36 51.4(5)
C7 C8 C31 C32 39(3)
Cu2 C8 C31 C32 173.0(3)
O4 C31 C32 C33 175.9(4)
C8 C31 C32 C33 -67.3(5)
C36 C31 C32 C33 55.0(5)
C31 C32 C33 C34 -56.1(6)
C32 C33 C34 C35 56.5(6)
C33 C34 C35 C36 -57.0(6)
O4 C31 C36 C35 -174.2(4)
C8 C31 C36 C35 67.1(5)
C32 C31 C36 C35 -54.4(5)
C34 C35 C36 C31 56.3(5)
C9 C10 C37 O5 169(3)
Cu1 C10 C37 O5 -2.2(6)
C9 C10 C37 C38 -73(3)
Cu1 C10 C37 C38 116.2(5)
C9 C10 C37 C42 48(3)
Cu1 C10 C37 C42 -123.0(4)
O5 C37 C38 C39 -175.4(4)
C10 C37 C38 C39 66.6(6)
C42 C37 C38 C39 -55.2(5)
C37 C38 C39 C40 56.1(6)
C38 C39 C40 C41 -54.5(7)
C39 C40 C41 C42 54.4(6)
C40 C41 C42 C37 -55.3(6)
O5 C37 C42 C41 174.4(4)
C10 C37 C42 C41 -65.7(6)
C38 C37 C42 C41 54.8(5)
C11 C12 C43 O6 175(3)
Cu2 C12 C43 O6 -25.5(5)
C11 C12 C43 C48 58(3)
Cu2 C12 C43 C48 -142.5(4)
C11 C12 C43 C44 -64(3)
Cu2 C12 C43 C44 94.9(4)
O6 C43 C44 C45 -65.9(6)
C12 C43 C44 C45 173.4(5)
C48 C43 C44 C45 51.2(6)
C43 C44 C45 C46 -53.0(6)
C44 C45 C46 C47 56.0(6)
C45 C46 C47 C48 -57.0(7)
O6 C43 C48 C47 67.2(5)
C12 C43 C48 C47 -173.0(4)
C44 C43 C48 C47 -52.3(6)
C46 C47 C48 C43 55.0(6)
C67 P2 N1 P1 -164.2(4)
C73 P2 N1 P1 -45.4(5)
C79 P2 N1 P1 77.4(5)
C55 P1 N1 P2 -129.1(4)
C61 P1 N1 P2 112.6(4)
C49 P1 N1 P2 -9.2(5)
N1 P1 C49 C54 -75.5(5)
C55 P1 C49 C54 44.9(5)
C61 P1 C49 C54 162.4(4)
N1 P1 C49 C50 96.4(4)
C55 P1 C49 C50 -143.3(4)
C61 P1 C49 C50 -25.7(4)
C54 C49 C50 C51 1.6(7)
P1 C49 C50 C51 -170.2(4)
C49 C50 C51 C52 0.1(8)
C50 C51 C52 C53 -2.1(9)
C51 C52 C53 C54 2.5(10)
C52 C53 C54 C49 -0.8(10)
C50 C49 C54 C53 -1.2(8)
P1 C49 C54 C53 170.6(5)
N1 P1 C55 C60 -15.1(5)
C61 P1 C55 C60 103.5(4)
C49 P1 C55 C60 -139.1(4)
N1 P1 C55 C56 166.3(4)
C61 P1 C55 C56 -75.1(4)
C49 P1 C55 C56 42.3(5)
C60 C55 C56 C57 -0.5(8)
P1 C55 C56 C57 178.2(4)
C55 C56 C57 C58 0.6(9)
C56 C57 C58 C59 0.0(10)
C57 C58 C59 C60 -0.8(10)
C56 C55 C60 C59 -0.2(8)
P1 C55 C60 C59 -178.9(4)
C58 C59 C60 C55 0.8(9)
N1 P1 C61 C62 175.4(4)
C55 P1 C61 C62 57.4(4)
C49 P1 C61 C62 -59.4(4)
N1 P1 C61 C66 -4.5(4)
C55 P1 C61 C66 -122.5(4)
C49 P1 C61 C66 120.7(4)
C66 C61 C62 C63 1.4(7)
P1 C61 C62 C63 -178.5(4)
C61 C62 C63 C64 -0.5(8)
C62 C63 C64 C65 -0.2(8)
C63 C64 C65 C66 -0.1(8)
C62 C61 C66 C65 -1.6(7)
P1 C61 C66 C65 178.3(4)
C64 C65 C66 C61 1.0(7)
N1 P2 C67 C72 -172.1(4)
C73 P2 C67 C72 63.2(4)
C79 P2 C67 C72 -51.5(4)
N1 P2 C67 C68 10.1(4)
C73 P2 C67 C68 -114.6(4)
C79 P2 C67 C68 130.7(4)
C72 C67 C68 C69 -0.3(7)
P2 C67 C68 C69 177.5(4)
C67 C68 C69 C70 -1.0(8)
C68 C69 C70 C71 1.4(9)
C69 C70 C71 C72 -0.4(9)
C68 C67 C72 C71 1.3(8)
P2 C67 C72 C71 -176.5(4)
C70 C71 C72 C67 -1.0(8)
N1 P2 C73 C78 74.3(4)
C67 P2 C73 C78 -167.0(4)
C79 P2 C73 C78 -51.2(4)
N1 P2 C73 C74 -101.8(4)
C67 P2 C73 C74 17.0(5)
C79 P2 C73 C74 132.8(4)
C78 C73 C74 C75 0.7(8)
P2 C73 C74 C75 176.7(5)
C73 C74 C75 C76 -1.9(9)
C74 C75 C76 C77 2.5(10)
C75 C76 C77 C78 -1.8(9)
C74 C73 C78 C77 0.0(7)
P2 C73 C78 C77 -176.1(4)
C76 C77 C78 C73 0.5(8)
N1 P2 C79 C80 -163.6(4)
C67 P2 C79 C80 79.0(4)
C73 P2 C79 C80 -35.6(5)
N1 P2 C79 C84 20.4(5)
C67 P2 C79 C84 -97.0(4)
C73 P2 C79 C84 148.4(4)
C84 C79 C80 C81 -0.1(8)
P2 C79 C80 C81 -176.1(4)
C79 C80 C81 C82 -0.7(9)
C80 C81 C82 C83 1.4(10)
C81 C82 C83 C84 -1.2(10)
C80 C79 C84 C83 0.3(8)
P2 C79 C84 C83 176.4(4)
C82 C83 C84 C79 0.3(9)
C91 C92 O8 C93 175.2(9)
C92 O8 C93 C94 179.9(13)
C87 C88 O7 C89 177.8(16)
C88 O7 C89 C90 177.5(17)
